data_4071457
loop_
_publ_author_name
'Onishi, Yoshifumi'
'Katao, Shohei'
'Fujiki, Michiya'
'Nomura, Kotohiro'

_publ_section_title
;
 Synthesis and Structural Analysis of (Arylimido)vanadium(V) Complexes
 Containing Phenoxyimine Ligands: New, Efficient Catalyst Precursors for
 Ethylene Polymerization
;
_journal_issue 11
_journal_name_full Organometallics
_journal_page_first 2590
_journal_paper_doi 10.1021/om800177g
_journal_volume 27
_journal_year 2008
_chemical_formula_moiety 'C31 H39 Cl2 N2 O V '
_chemical_formula_sum 'C31 H39 Cl2 N2 O V'
_chemical_formula_weight 577.51
_space_group_IT_number 14
_symmetry_cell_setting monoclinic
_symmetry_Int_Tables_number 14
_symmetry_space_group_name_Hall '-P 2ybc'
_symmetry_space_group_name_H-M 'P 1 21/c 1'
_cell_angle_alpha 90.0000
_cell_angle_beta 119.0630(7)
_cell_angle_gamma 90.0000
_cell_formula_units_Z 8
_cell_length_a 18.7923(3)
_cell_length_b 19.5289(4)
_cell_length_c 19.3387(4)
_cell_measurement_reflns_used 66848
_cell_measurement_temperature 243.1
_cell_measurement_theta_max 27.4
_cell_measurement_theta_min 3.0
_cell_volume 6203.5(2)
_computing_cell_refinement PROCESS-AUTO
_computing_data_collection PROCESS-AUTO
_computing_data_reduction CrystalStructure
_computing_publication_material 'CrystalStructure 3.8'
_computing_structure_refinement CRYSTALS
_computing_structure_solution SIR92
_diffrn_detector_area_resol_mean 10.00
_diffrn_measured_fraction_theta_full 0.997
_diffrn_measured_fraction_theta_max 0.997
_diffrn_measurement_device_type 'Rigaku RAXIS-RAPID'
_diffrn_measurement_method \w
_diffrn_radiation_type 'Mo K\a'
_diffrn_radiation_wavelength 0.71075
_diffrn_reflns_av_R_equivalents 0.037
_diffrn_reflns_limit_h_max 24
_diffrn_reflns_limit_h_min -24
_diffrn_reflns_limit_k_max 25
_diffrn_reflns_limit_k_min -25
_diffrn_reflns_limit_l_max 25
_diffrn_reflns_limit_l_min -25
_diffrn_reflns_number 93174
_diffrn_reflns_theta_full 27.41
_diffrn_reflns_theta_max 27.41
_exptl_absorpt_coefficient_mu 0.517
_exptl_absorpt_correction_T_max 0.925
_exptl_absorpt_correction_T_min 0.707
_exptl_absorpt_correction_type multi-scan
_exptl_absorpt_process_details
;
    Higashi, T. (1995). Program for Absorption Correction.
    Rigaku Corporation, Tokyo, Japan.
;
_exptl_crystal_colour black
_exptl_crystal_density_diffrn 1.237
_exptl_crystal_density_method 'not measured'
_exptl_crystal_description block
_exptl_crystal_F_000 2432.00
_exptl_crystal_size_max 0.34
_exptl_crystal_size_mid 0.30
_exptl_crystal_size_min 0.15
_refine_diff_density_max 0.27
_refine_diff_density_min -0.29
_refine_ls_extinction_method none
_refine_ls_goodness_of_fit_ref 1.001
_refine_ls_hydrogen_treatment refall
_refine_ls_number_parameters 745
_refine_ls_number_reflns 9952
_refine_ls_R_factor_gt 0.0332
_refine_ls_shift/su_max 0.0000
_refine_ls_structure_factor_coef Fsqd
_refine_ls_weighting_details 'w = 1/[0.0010Fo^2^ + 1.0000\s(Fo^2^)]/(4Fo^2^)'
_refine_ls_weighting_scheme calc
_refine_ls_wR_factor_ref 0.0951
_reflns_number_gt 9885
_reflns_number_total 14073
_reflns_threshold_expression F^2^>2.0\s(F^2^)
_cod_data_source_file om800177g-file005.cif
_cod_data_source_block '_Onishi-VCl2(NMe2)(OtBu-Ni'
_cod_original_formula_sum 'C31 H39 Cl2 N2 O V '
_cod_database_code 4071457

loop_
_symmetry_equiv_pos_site_id
_symmetry_equiv_pos_as_xyz
1 +X,+Y,+Z
2 -X,1/2+Y,1/2-Z
3 -X,-Y,-Z
4 +X,1/2-Y,1/2+Z

loop_
_atom_site_label
_atom_site_type_symbol
_atom_site_fract_x
_atom_site_fract_y
_atom_site_fract_z
_atom_site_U_iso_or_equiv
_atom_site_adp_type
_atom_site_occupancy
_atom_site_symmetry_multiplicity
_atom_site_calc_flag
_atom_site_refinement_flags
V(1) V 0.46311(2) 0.24917(2) 0.20405(2) 0.02575(8) Uani 1.00 1 d .
V(2) V 0.96280(2) 0.20605(2) 0.21636(2) 0.02739(8) Uani 1.00 1 d .
Cl(1) Cl 0.52993(3) 0.32818(3) 0.29952(3) 0.03938(14) Uani 1.00 1 d .
Cl(2) Cl 0.45247(4) 0.17931(3) 0.29324(3) 0.04303(16) Uani 1.00 1 d .
Cl(3) Cl 1.05356(4) 0.27858(3) 0.30963(3) 0.04698(15) Uani 1.00 1 d .
Cl(4) Cl 0.98829(4) 0.12390(3) 0.30721(4) 0.05374(17) Uani 1.00 1 d .
O(1) O 0.47948(8) 0.17724(7) 0.15421(8) 0.0304(3) Uani 1.00 1 d .
O(2) O 0.89497(8) 0.27607(7) 0.16386(8) 0.0325(3) Uani 1.00 1 d .
N(1) N 0.51317(10) 0.30610(8) 0.13900(10) 0.0289(4) Uani 1.00 1 d .
N(2) N 0.36823(10) 0.27499(9) 0.14956(10) 0.0320(4) Uani 1.00 1 d .
N(3) N 0.85230(10) 0.14542(8) 0.14210(10) 0.0281(4) Uani 1.00 1 d .
N(4) N 1.01361(10) 0.18712(9) 0.16972(10) 0.0344(4) Uani 1.00 1 d .
C(1) C 0.46595(11) 0.16264(10) 0.08088(11) 0.0265(4) Uani 1.00 1 d .
C(2) C 0.48520(12) 0.21418(11) 0.04180(12) 0.0307(5) Uani 1.00 1 d .
C(3) C 0.47911(14) 0.20046(12) -0.03246(13) 0.0383(6) Uani 1.00 1 d .
C(4) C 0.45131(14) 0.13746(12) -0.06668(13) 0.0422(6) Uani 1.00 1 d .
C(5) C 0.42964(13) 0.08782(12) -0.02811(13) 0.0378(6) Uani 1.00 1 d .
C(6) C 0.43640(11) 0.09780(10) 0.04604(12) 0.0295(5) Uani 1.00 1 d .
C(7) C 0.51267(12) 0.28075(11) 0.07658(12) 0.0324(5) Uani 1.00 1 d .
C(8) C 0.41167(13) 0.04314(11) 0.08689(13) 0.0335(5) Uani 1.00 1 d .
C(9) C 0.37774(15) -0.02140(12) 0.03531(15) 0.0449(6) Uani 1.00 1 d .
C(10) C 0.48505(14) 0.02198(12) 0.16602(14) 0.0429(6) Uani 1.00 1 d .
C(11) C 0.34314(14) 0.07103(13) 0.10050(16) 0.0469(7) Uani 1.00 1 d .
C(12) C 0.54931(13) 0.37408(10) 0.16054(12) 0.0321(5) Uani 1.00 1 d .
C(13) C 0.63400(13) 0.37893(11) 0.20897(13) 0.0355(6) Uani 1.00 1 d .
C(14) C 0.66811(15) 0.44418(13) 0.22629(16) 0.0467(7) Uani 1.00 1 d .
C(15) C 0.62023(16) 0.50200(13) 0.19702(16) 0.0505(7) Uani 1.00 1 d .
C(16) C 0.53725(16) 0.49587(12) 0.15082(16) 0.0481(7) Uani 1.00 1 d .
C(17) C 0.49938(14) 0.43192(11) 0.13145(14) 0.0386(6) Uani 1.00 1 d .
C(18) C 0.68716(14) 0.31574(13) 0.24037(15) 0.0440(6) Uani 1.00 1 d .
C(19) C 0.75024(18) 0.32190(17) 0.32709(19) 0.0758(9) Uani 1.00 1 d .
C(20) C 0.7276(2) 0.30091(16) 0.1900(2) 0.0743(11) Uani 1.00 1 d .
C(21) C 0.40775(15) 0.42717(13) 0.08103(15) 0.0465(6) Uani 1.00 1 d .
C(22) C 0.3781(2) 0.4537(2) -0.00275(19) 0.0836(11) Uani 1.00 1 d .
C(23) C 0.36525(16) 0.46333(14) 0.12130(19) 0.0614(8) Uani 1.00 1 d .
C(24) C 0.28857(12) 0.29859(11) 0.10893(13) 0.0343(5) Uani 1.00 1 d .
C(25) C 0.25228(13) 0.32354(13) 0.15277(14) 0.0435(6) Uani 1.00 1 d .
C(26) C 0.17369(14) 0.35091(14) 0.11074(16) 0.0513(7) Uani 1.00 1 d .
C(27) C 0.13411(14) 0.35337(13) 0.02989(16) 0.0512(7) Uani 1.00 1 d .
C(28) C 0.16985(13) 0.32752(13) -0.01268(15) 0.0452(6) Uani 1.00 1 d .
C(29) C 0.24643(13) 0.29792(11) 0.02527(13) 0.0376(5) Uani 1.00 1 d .
C(30) C 0.29601(17) 0.32073(18) 0.24142(16) 0.0709(9) Uani 1.00 1 d .
C(31) C 0.28251(14) 0.26578(14) -0.02150(14) 0.0500(7) Uani 1.00 1 d .
C(32) C 0.83235(11) 0.29197(10) 0.09256(12) 0.0288(5) Uani 1.00 1 d .
C(33) C 0.77628(12) 0.23992(10) 0.05208(12) 0.0305(5) Uani 1.00 1 d .
C(34) C 0.70559(13) 0.25520(12) -0.01899(14) 0.0426(6) Uani 1.00 1 d .
C(35) C 0.69369(15) 0.32072(13) -0.04859(15) 0.0536(7) Uani 1.00 1 d .
C(36) C 0.75183(14) 0.37106(13) -0.00893(14) 0.0475(6) Uani 1.00 1 d .
C(37) C 0.82294(12) 0.35926(11) 0.06246(13) 0.0347(5) Uani 1.00 1 d .
C(38) C 0.78868(12) 0.17074(11) 0.08160(12) 0.0301(5) Uani 1.00 1 d .
C(39) C 0.88652(14) 0.41556(11) 0.10518(15) 0.0441(6) Uani 1.00 1 d .
C(40) C 0.86142(18) 0.48308(13) 0.05832(19) 0.0698(9) Uani 1.00 1 d .
C(41) C 0.89572(19) 0.42975(14) 0.18689(17) 0.0619(8) Uani 1.00 1 d .
C(42) C 0.96894(15) 0.39452(14) 0.11351(18) 0.0590(8) Uani 1.00 1 d .
C(43) C 0.84418(12) 0.07271(10) 0.15496(12) 0.0302(5) Uani 1.00 1 d .
C(44) C 0.80600(13) 0.05351(11) 0.19884(14) 0.0369(6) Uani 1.00 1 d .
C(45) C 0.79666(15) -0.01664(12) 0.20697(16) 0.0482(7) Uani 1.00 1 d .
C(46) C 0.82459(16) -0.06477(12) 0.17375(17) 0.0529(8) Uani 1.00 1 d .
C(47) C 0.86350(15) -0.04466(12) 0.13226(16) 0.0445(6) Uani 1.00 1 d .
C(48) C 0.87398(12) 0.02430(11) 0.12155(13) 0.0335(5) Uani 1.00 1 d .
C(49) C 0.77453(15) 0.10547(13) 0.23586(16) 0.0482(7) Uani 1.00 1 d .
C(50) C 0.68149(17) 0.11299(17) 0.1855(2) 0.0809(11) Uani 1.00 1 d .
C(51) C 0.7987(2) 0.08820(19) 0.3213(2) 0.0887(13) Uani 1.00 1 d .
C(52) C 0.91426(13) 0.04571(11) 0.07336(13) 0.0358(6) Uani 1.00 1 d .
C(53) C 0.85662(16) 0.03629(14) -0.01510(15) 0.0527(7) Uani 1.00 1 d .
C(54) C 0.99473(15) 0.00840(14) 0.09890(16) 0.0508(7) Uani 1.00 1 d .
C(55) C 1.06175(12) 0.17782(11) 0.13449(14) 0.0357(5) Uani 1.00 1 d .
C(56) C 1.14169(14) 0.15187(13) 0.18143(16) 0.0463(7) Uani 1.00 1 d .
C(57) C 1.18886(15) 0.14358(14) 0.14435(19) 0.0560(8) Uani 1.00 1 d .
C(58) C 1.15897(17) 0.15895(14) 0.06613(19) 0.0567(9) Uani 1.00 1 d .
C(59) C 1.08052(16) 0.18360(13) 0.02033(17) 0.0493(7) Uani 1.00 1 d .
C(60) C 1.03065(13) 0.19434(11) 0.05386(14) 0.0378(6) Uani 1.00 1 d .
C(61) C 1.17360(16) 0.13415(19) 0.26677(17) 0.0717(9) Uani 1.00 1 d .
C(62) C 0.94663(15) 0.22250(14) 0.00486(15) 0.0520(7) Uani 1.00 1 d .
H(1) H 0.4911 0.2365 -0.0626 0.048 Uiso 1.00 1 c R
H(2) H 0.4547 0.1252 -0.1155 0.052 Uiso 1.00 1 c R
H(3) H 0.4099 0.0436 -0.0566 0.044 Uiso 1.00 1 c R
H(4) H 0.5355 0.3115 0.0481 0.040 Uiso 1.00 1 c R
H(5) H 0.4179 -0.0397 0.0241 0.053 Uiso 1.00 1 c R
H(6) H 0.3640 -0.0545 0.0628 0.054 Uiso 1.00 1 c R
H(7) H 0.3306 -0.0098 -0.0128 0.054 Uiso 1.00 1 c R
H(8) H 0.5055 0.0611 0.1991 0.049 Uiso 1.00 1 c R
H(9) H 0.4688 -0.0115 0.1912 0.050 Uiso 1.00 1 c R
H(10) H 0.5263 0.0035 0.1566 0.050 Uiso 1.00 1 c R
H(11) H 0.3618 0.1109 0.1326 0.060 Uiso 1.00 1 c R
H(12) H 0.2974 0.0824 0.0511 0.060 Uiso 1.00 1 c R
H(13) H 0.3280 0.0373 0.1263 0.060 Uiso 1.00 1 c R
H(14) H 0.7282 0.4457 0.2598 0.058 Uiso 1.00 1 c R
H(15) H 0.6432 0.5493 0.2067 0.064 Uiso 1.00 1 c R
H(16) H 0.5028 0.5383 0.1296 0.060 Uiso 1.00 1 c R
H(17) H 0.6525 0.2725 0.2394 0.052 Uiso 1.00 1 c R
H(18) H 0.7805 0.2806 0.3445 0.079 Uiso 1.00 1 c R
H(19) H 0.7860 0.3587 0.3337 0.079 Uiso 1.00 1 c R
H(20) H 0.7237 0.3304 0.3573 0.079 Uiso 1.00 1 c R
H(21) H 0.7589 0.2601 0.2079 0.098 Uiso 1.00 1 c R
H(22) H 0.6872 0.2957 0.1362 0.098 Uiso 1.00 1 c R
H(23) H 0.7622 0.3382 0.1949 0.098 Uiso 1.00 1 c R
H(24) H 0.3927 0.3767 0.0784 0.052 Uiso 1.00 1 c R
H(25) H 0.3219 0.4440 -0.0354 0.093 Uiso 1.00 1 c R
H(26) H 0.3865 0.5018 -0.0006 0.093 Uiso 1.00 1 c R
H(27) H 0.4086 0.4322 -0.0240 0.093 Uiso 1.00 1 c R
H(28) H 0.3083 0.4550 0.0925 0.070 Uiso 1.00 1 c R
H(29) H 0.3862 0.4467 0.1738 0.070 Uiso 1.00 1 c R
H(30) H 0.3751 0.5111 0.1226 0.070 Uiso 1.00 1 c R
H(31) H 0.1480 0.3701 0.1407 0.059 Uiso 1.00 1 c R
H(32) H 0.0749 0.3730 -0.0042 0.055 Uiso 1.00 1 c R
H(33) H 0.1368 0.3253 -0.0711 0.048 Uiso 1.00 1 c R
H(34) H 0.3292 0.2809 0.2580 0.084 Uiso 1.00 1 c R
H(35) H 0.3292 0.3602 0.2622 0.084 Uiso 1.00 1 c R
H(36) H 0.2578 0.3189 0.2602 0.084 Uiso 1.00 1 c R
H(37) H 0.2404 0.2556 -0.0734 0.057 Uiso 1.00 1 c R
H(38) H 0.3200 0.2968 -0.0243 0.057 Uiso 1.00 1 c R
H(39) H 0.3100 0.2248 0.0038 0.057 Uiso 1.00 1 c R
H(40) H 0.6641 0.2167 -0.0475 0.045 Uiso 1.00 1 c R
H(41) H 0.6424 0.3299 -0.0963 0.053 Uiso 1.00 1 c R
H(42) H 0.7433 0.4215 -0.0309 0.050 Uiso 1.00 1 c R
H(43) H 0.7423 0.1385 0.0492 0.036 Uiso 1.00 1 c R
H(44) H 0.9019 0.5169 0.0856 0.071 Uiso 1.00 1 c R
H(45) H 0.8561 0.4756 0.0075 0.071 Uiso 1.00 1 c R
H(46) H 0.8109 0.4983 0.0527 0.071 Uiso 1.00 1 c R
H(47) H 0.9347 0.4649 0.2126 0.070 Uiso 1.00 1 c R
H(48) H 0.8446 0.4437 0.1809 0.070 Uiso 1.00 1 c R
H(49) H 0.9130 0.3891 0.2178 0.069 Uiso 1.00 1 c R
H(50) H 0.9878 0.3544 0.1452 0.069 Uiso 1.00 1 c R
H(51) H 0.9627 0.3854 0.0626 0.069 Uiso 1.00 1 c R
H(52) H 1.0073 0.4304 0.1378 0.069 Uiso 1.00 1 c R
H(53) H 0.7654 -0.0310 0.2364 0.063 Uiso 1.00 1 c R
H(54) H 0.8176 -0.1153 0.1813 0.068 Uiso 1.00 1 c R
H(55) H 0.8875 -0.0805 0.1113 0.056 Uiso 1.00 1 c R
H(56) H 0.8027 0.1541 0.2359 0.064 Uiso 1.00 1 c R
H(57) H 0.6623 0.1452 0.2094 0.105 Uiso 1.00 1 c R
H(58) H 0.6683 0.1283 0.1340 0.105 Uiso 1.00 1 c R
H(59) H 0.6565 0.0698 0.1818 0.105 Uiso 1.00 1 c R
H(60) H 0.7800 0.1230 0.3429 0.122 Uiso 1.00 1 c R
H(61) H 0.7745 0.0457 0.3222 0.122 Uiso 1.00 1 c R
H(62) H 0.8562 0.0846 0.3518 0.122 Uiso 1.00 1 c R
H(63) H 0.9264 0.0967 0.0815 0.045 Uiso 1.00 1 c R
H(64) H 0.8818 0.0520 -0.0445 0.063 Uiso 1.00 1 c R
H(65) H 0.8437 -0.0109 -0.0257 0.064 Uiso 1.00 1 c R
H(66) H 0.8082 0.0616 -0.0300 0.064 Uiso 1.00 1 c R
H(67) H 1.0291 0.0141 0.1542 0.064 Uiso 1.00 1 c R
H(68) H 0.9841 -0.0389 0.0871 0.064 Uiso 1.00 1 c R
H(69) H 1.0208 0.0265 0.0714 0.065 Uiso 1.00 1 c R
H(70) H 1.2508 0.1249 0.1799 0.070 Uiso 1.00 1 c R
H(71) H 1.1849 0.1481 0.0338 0.077 Uiso 1.00 1 c R
H(72) H 1.0535 0.1948 -0.0447 0.066 Uiso 1.00 1 c R
H(73) H 1.1709 0.1735 0.2943 0.081 Uiso 1.00 1 c R
H(74) H 1.1413 0.0987 0.2709 0.081 Uiso 1.00 1 c R
H(75) H 1.2285 0.1192 0.2893 0.081 Uiso 1.00 1 c R
H(76) H 0.9083 0.1922 0.0071 0.063 Uiso 1.00 1 c R
H(77) H 0.9432 0.2660 0.0252 0.063 Uiso 1.00 1 c R
H(78) H 0.9351 0.2274 -0.0485 0.064 Uiso 1.00 1 c R

loop_
_atom_site_aniso_label
_atom_site_aniso_U_11
_atom_site_aniso_U_22
_atom_site_aniso_U_33
_atom_site_aniso_U_12
_atom_site_aniso_U_13
_atom_site_aniso_U_23
V(1) 0.02741(17) 0.02634(18) 0.02164(17) 0.00196(14) 0.01046(14) -0.00165(14)
V(2) 0.02522(17) 0.02667(18) 0.02546(18) 0.00083(14) 0.00851(14) 0.00098(14)
Cl(1) 0.0470(3) 0.0399(3) 0.0311(2) -0.0091(2) 0.0189(2) -0.0114(2)
Cl(2) 0.0635(3) 0.0363(3) 0.0357(3) -0.0011(2) 0.0291(2) 0.0025(2)
Cl(3) 0.0465(3) 0.0374(3) 0.0352(3) -0.0065(2) 0.0027(2) -0.0037(2)
Cl(4) 0.0512(3) 0.0472(3) 0.0392(3) -0.0106(2) 0.0034(2) 0.0156(2)
O(1) 0.0402(7) 0.0261(7) 0.0274(7) 0.0010(6) 0.0185(6) -0.0014(5)
O(2) 0.0272(6) 0.0271(7) 0.0325(7) 0.0009(5) 0.0060(6) -0.0004(6)
N(1) 0.0307(8) 0.0256(9) 0.0290(9) 0.0008(6) 0.0133(7) -0.0009(7)
N(2) 0.0313(9) 0.0345(9) 0.0271(9) 0.0007(7) 0.0117(7) -0.0016(7)
N(3) 0.0299(8) 0.0250(8) 0.0322(9) 0.0004(7) 0.0172(7) -0.0014(7)
N(4) 0.0271(8) 0.0362(10) 0.0343(10) -0.0023(7) 0.0106(7) -0.0044(8)
C(1) 0.0242(9) 0.0299(10) 0.0245(10) 0.0047(8) 0.0109(8) -0.0020(8)
C(2) 0.0328(10) 0.0324(11) 0.0272(10) 0.0041(8) 0.0149(8) 0.0003(8)
C(3) 0.0466(12) 0.0422(13) 0.0301(11) 0.0044(10) 0.0219(10) 0.0019(9)
C(4) 0.0517(13) 0.0484(14) 0.0296(11) 0.0051(11) 0.0221(10) -0.0048(10)
C(5) 0.0418(12) 0.0359(12) 0.0330(12) 0.0002(9) 0.0162(10) -0.0101(9)
C(6) 0.0256(9) 0.0310(11) 0.0295(10) 0.0043(8) 0.0116(8) -0.0034(8)
C(7) 0.0356(10) 0.0326(11) 0.0306(11) 0.0024(9) 0.0173(9) 0.0036(9)
C(8) 0.0339(10) 0.0285(11) 0.0392(12) -0.0022(8) 0.0186(9) -0.0059(9)
C(9) 0.0456(13) 0.0358(12) 0.0526(15) -0.0066(10) 0.0233(11) -0.0111(11)
C(10) 0.0455(12) 0.0340(12) 0.0443(13) -0.0019(10) 0.0179(11) 0.0046(10)
C(11) 0.0434(13) 0.0453(14) 0.0616(16) -0.0089(11) 0.0330(12) -0.0125(12)
C(12) 0.0396(11) 0.0285(11) 0.0332(11) -0.0034(9) 0.0215(9) -0.0018(9)
C(13) 0.0378(11) 0.0336(11) 0.0411(12) -0.0021(9) 0.0237(10) -0.0049(9)
C(14) 0.0434(13) 0.0449(14) 0.0579(16) -0.0117(11) 0.0293(12) -0.0109(12)
C(15) 0.0627(16) 0.0316(13) 0.0672(17) -0.0118(11) 0.0393(14) -0.0084(12)
C(16) 0.0618(16) 0.0295(12) 0.0595(16) 0.0005(11) 0.0346(14) 0.0014(11)
C(17) 0.0476(12) 0.0298(11) 0.0402(13) 0.0016(10) 0.0229(11) 0.0020(10)
C(18) 0.0339(11) 0.0428(13) 0.0540(15) 0.0006(10) 0.0202(11) -0.0020(11)
C(19) 0.0537(17) 0.074(2) 0.069(2) 0.0038(15) 0.0058(15) 0.0024(17)
C(20) 0.073(2) 0.068(2) 0.104(2) 0.0176(16) 0.060(2) -0.0000(18)
C(21) 0.0461(13) 0.0364(13) 0.0469(14) 0.0054(10) 0.0145(11) 0.0085(11)
C(22) 0.076(2) 0.099(2) 0.0579(19) 0.0049(19) 0.0185(16) 0.0236(19)
C(23) 0.0487(15) 0.0506(16) 0.076(2) 0.0115(12) 0.0232(14) 0.0024(14)
C(24) 0.0274(10) 0.0327(11) 0.0347(11) 0.0010(8) 0.0088(9) 0.0004(9)
C(25) 0.0351(11) 0.0475(14) 0.0436(13) 0.0046(10) 0.0159(10) -0.0069(11)
C(26) 0.0359(12) 0.0529(15) 0.0600(17) 0.0070(11) 0.0192(12) -0.0065(13)
C(27) 0.0315(11) 0.0449(14) 0.0613(17) 0.0073(10) 0.0101(11) 0.0026(12)
C(28) 0.0315(11) 0.0471(14) 0.0414(13) -0.0014(10) 0.0055(10) 0.0050(11)
C(29) 0.0323(11) 0.0358(12) 0.0347(12) -0.0015(9) 0.0085(9) 0.0014(9)
C(30) 0.0552(16) 0.107(2) 0.0469(16) 0.0240(16) 0.0216(13) -0.0149(16)
C(31) 0.0405(13) 0.0659(17) 0.0341(12) 0.0014(12) 0.0105(10) -0.0011(12)
C(32) 0.0260(9) 0.0294(10) 0.0286(10) 0.0053(8) 0.0113(8) -0.0010(8)
C(33) 0.0273(9) 0.0297(11) 0.0306(11) 0.0016(8) 0.0111(8) -0.0024(8)
C(34) 0.0345(11) 0.0391(13) 0.0390(12) -0.0020(10) 0.0059(10) -0.0046(10)
C(35) 0.0433(13) 0.0482(15) 0.0405(14) 0.0058(11) -0.0023(11) 0.0035(11)
C(36) 0.0467(13) 0.0341(13) 0.0442(14) 0.0061(10) 0.0084(11) 0.0069(11)
C(37) 0.0336(10) 0.0281(11) 0.0362(11) 0.0040(8) 0.0121(9) 0.0007(9)
C(38) 0.0261(9) 0.0315(11) 0.0318(11) -0.0030(8) 0.0135(8) -0.0055(9)
C(39) 0.0429(12) 0.0273(12) 0.0482(14) -0.0019(9) 0.0113(11) 0.0018(10)
C(40) 0.0692(19) 0.0348(15) 0.073(2) -0.0070(13) 0.0093(16) 0.0072(14)
C(41) 0.0728(18) 0.0413(15) 0.0595(17) -0.0096(13) 0.0226(15) -0.0157(13)
C(42) 0.0471(14) 0.0476(15) 0.077(2) -0.0098(12) 0.0257(14) 0.0039(14)
C(43) 0.0280(9) 0.0252(10) 0.0349(11) -0.0015(8) 0.0133(9) -0.0005(8)
C(44) 0.0376(11) 0.0321(11) 0.0455(13) -0.0010(9) 0.0236(10) 0.0000(10)
C(45) 0.0543(14) 0.0398(13) 0.0622(16) -0.0030(11) 0.0374(13) 0.0084(12)
C(46) 0.0649(16) 0.0283(12) 0.0767(19) -0.0009(11) 0.0433(15) 0.0075(12)
C(47) 0.0511(13) 0.0273(11) 0.0623(16) 0.0032(10) 0.0332(12) 0.0008(11)
C(48) 0.0329(10) 0.0292(11) 0.0386(12) 0.0002(8) 0.0176(9) -0.0013(9)
C(49) 0.0539(14) 0.0445(14) 0.0625(16) -0.0039(11) 0.0412(13) -0.0036(12)
C(50) 0.0607(18) 0.070(2) 0.132(3) 0.0013(15) 0.062(2) -0.018(2)
C(51) 0.137(3) 0.084(2) 0.085(2) -0.004(2) 0.086(2) -0.0080(19)
C(52) 0.0422(11) 0.0290(11) 0.0430(12) -0.0025(9) 0.0260(10) -0.0047(9)
C(53) 0.0539(15) 0.0565(17) 0.0479(15) -0.0026(12) 0.0248(12) -0.0006(12)
C(54) 0.0469(13) 0.0574(16) 0.0575(16) 0.0060(12) 0.0326(13) -0.0007(13)
C(55) 0.0305(10) 0.0343(11) 0.0441(13) -0.0051(9) 0.0195(10) -0.0085(10)
C(56) 0.0338(11) 0.0457(14) 0.0576(16) 0.0017(10) 0.0208(11) -0.0044(12)
C(57) 0.0412(13) 0.0546(16) 0.080(2) 0.0048(12) 0.0357(14) -0.0061(15)
C(58) 0.0606(16) 0.0471(15) 0.086(2) -0.0017(12) 0.0541(16) -0.0098(14)
C(59) 0.0634(16) 0.0394(13) 0.0618(17) -0.0092(12) 0.0436(14) -0.0087(12)
C(60) 0.0424(12) 0.0311(12) 0.0453(13) -0.0068(9) 0.0255(11) -0.0052(10)
C(61) 0.0413(14) 0.101(2) 0.0593(18) 0.0233(15) 0.0137(13) 0.0030(17)
C(62) 0.0539(14) 0.0598(17) 0.0435(14) 0.0023(12) 0.0248(12) 0.0051(12)

loop_
_atom_type_symbol
_atom_type_description
_atom_type_scat_dispersion_real
_atom_type_scat_dispersion_imag
_atom_type_scat_source
C C 0.003 0.002
;
International Tables for Crystallography
(1992, Vol. C, Tables 4.2.6.8 and 6.1.1.4)
;
H H 0.000 0.000
;
International Tables for Crystallography
(1992, Vol. C, Table 6.1.1.4)
;
Cl Cl 0.148 0.159
;
International Tables for Crystallography
(1992, Vol. C, Tables 4.2.6.8 and 6.1.1.4)
;
N N 0.006 0.003
;
International Tables for Crystallography
(1992, Vol. C, Tables 4.2.6.8 and 6.1.1.4)
;
O O 0.011 0.006
;
International Tables for Crystallography
(1992, Vol. C, Tables 4.2.6.8 and 6.1.1.4)
;
V V 0.300 0.529
;
International Tables for Crystallography
(1992, Vol. C, Tables 4.2.6.8 and 6.1.1.4)
;

loop_
_geom_angle_atom_site_label_1
_geom_angle_atom_site_label_2
_geom_angle_atom_site_label_3
_geom_angle
_geom_angle_publ_flag
Cl(1) V(1) Cl(2) 90.49(2) yes
Cl(1) V(1) O(1) 142.43(4) yes
Cl(1) V(1) N(1) 84.27(4) yes
Cl(1) V(1) N(2) 108.20(6) yes
Cl(2) V(1) O(1) 92.20(5) yes
Cl(2) V(1) N(1) 162.08(4) yes
Cl(2) V(1) N(2) 101.61(7) yes
O(1) V(1) N(1) 81.81(7) yes
O(1) V(1) N(2) 107.90(7) yes
N(1) V(1) N(2) 96.31(8) yes
Cl(3) V(2) Cl(4) 91.81(2) yes
Cl(3) V(2) O(2) 91.54(4) yes
Cl(3) V(2) N(3) 162.70(6) yes
Cl(3) V(2) N(4) 99.41(5) yes
Cl(4) V(2) O(2) 143.29(6) yes
Cl(4) V(2) N(3) 84.37(4) yes
Cl(4) V(2) N(4) 107.93(6) yes
O(2) V(2) N(3) 81.76(5) yes
O(2) V(2) N(4) 107.53(8) yes
N(3) V(2) N(4) 97.82(8) yes
V(1) O(1) C(1) 137.01(12) yes
V(2) O(2) C(32) 141.09(13) yes
V(1) N(1) C(7) 121.69(14) yes
V(1) N(1) C(12) 124.45(16) yes
C(7) N(1) C(12) 113.9(2) yes
V(1) N(2) C(24) 175.63(19) yes
V(2) N(3) C(38) 123.05(13) yes
V(2) N(3) C(43) 123.56(10) yes
C(38) N(3) C(43) 113.38(15) yes
V(2) N(4) C(55) 173.39(15) yes
O(1) C(1) C(2) 116.65(17) yes
O(1) C(1) C(6) 121.4(2) yes
C(2) C(1) C(6) 121.9(2) yes
C(1) C(2) C(3) 119.75(19) yes
C(1) C(2) C(7) 121.5(2) yes
C(3) C(2) C(7) 118.7(2) yes
C(2) C(3) C(4) 119.0(2) yes
C(3) C(4) C(5) 120.3(2) yes
C(4) C(5) C(6) 123.3(2) yes
C(1) C(6) C(5) 115.8(2) yes
C(1) C(6) C(8) 121.8(2) yes
C(5) C(6) C(8) 122.46(18) yes
N(1) C(7) C(2) 128.1(2) yes
C(6) C(8) C(9) 111.8(2) yes
C(6) C(8) C(10) 110.56(18) yes
C(6) C(8) C(11) 109.39(18) yes
C(9) C(8) C(10) 108.28(17) yes
C(9) C(8) C(11) 106.48(19) yes
C(10) C(8) C(11) 110.3(2) yes
N(1) C(12) C(13) 118.18(17) yes
N(1) C(12) C(17) 119.47(17) yes
C(13) C(12) C(17) 122.34(18) yes
C(12) C(13) C(14) 117.55(19) yes
C(12) C(13) C(18) 121.67(18) yes
C(14) C(13) C(18) 120.77(19) yes
C(13) C(14) C(15) 121.1(2) yes
C(14) C(15) C(16) 120.1(2) yes
C(15) C(16) C(17) 121.5(2) yes
C(12) C(17) C(16) 117.3(2) yes
C(12) C(17) C(21) 122.67(19) yes
C(16) C(17) C(21) 120.0(2) yes
C(13) C(18) C(19) 112.8(2) yes
C(13) C(18) C(20) 109.5(2) yes
C(19) C(18) C(20) 110.9(2) yes
C(17) C(21) C(22) 112.2(2) yes
C(17) C(21) C(23) 110.8(2) yes
C(22) C(21) C(23) 111.8(2) yes
N(2) C(24) C(25) 118.59(19) yes
N(2) C(24) C(29) 119.7(2) yes
C(25) C(24) C(29) 121.74(19) yes
C(24) C(25) C(26) 117.7(2) yes
C(24) C(25) C(30) 121.3(2) yes
C(26) C(25) C(30) 121.0(2) yes
C(25) C(26) C(27) 120.8(3) yes
C(26) C(27) C(28) 121.0(2) yes
C(27) C(28) C(29) 121.1(2) yes
C(24) C(29) C(28) 117.6(2) yes
C(24) C(29) C(31) 121.72(19) yes
C(28) C(29) C(31) 120.7(2) yes
O(2) C(32) C(33) 116.91(17) yes
O(2) C(32) C(37) 120.63(15) yes
C(33) C(32) C(37) 122.41(15) yes
C(32) C(33) C(34) 119.42(18) yes
C(32) C(33) C(38) 121.80(15) yes
C(34) C(33) C(38) 118.78(17) yes
C(33) C(34) C(35) 119.39(19) yes
C(34) C(35) C(36) 120.19(19) yes
C(35) C(36) C(37) 123.1(2) yes
C(32) C(37) C(36) 115.38(18) yes
C(32) C(37) C(39) 122.35(15) yes
C(36) C(37) C(39) 122.3(2) yes
N(3) C(38) C(33) 127.98(17) yes
C(37) C(39) C(40) 111.15(17) yes
C(37) C(39) C(41) 110.7(2) yes
C(37) C(39) C(42) 110.3(2) yes
C(40) C(39) C(41) 107.6(2) yes
C(40) C(39) C(42) 107.3(2) yes
C(41) C(39) C(42) 109.8(2) yes
N(3) C(43) C(44) 119.3(2) yes
N(3) C(43) C(48) 118.5(2) yes
C(44) C(43) C(48) 122.23(19) yes
C(43) C(44) C(45) 117.3(2) yes
C(43) C(44) C(49) 122.5(2) yes
C(45) C(44) C(49) 120.2(2) yes
C(44) C(45) C(46) 121.2(3) yes
C(45) C(46) C(47) 120.4(2) yes
C(46) C(47) C(48) 121.0(2) yes
C(43) C(48) C(47) 117.8(2) yes
C(43) C(48) C(52) 121.73(19) yes
C(47) C(48) C(52) 120.5(2) yes
C(44) C(49) C(50) 110.4(2) yes
C(44) C(49) C(51) 112.6(2) yes
C(50) C(49) C(51) 110.8(3) yes
C(48) C(52) C(53) 111.15(19) yes
C(48) C(52) C(54) 112.38(19) yes
C(53) C(52) C(54) 110.9(2) yes
N(4) C(55) C(56) 118.3(2) yes
N(4) C(55) C(60) 119.68(18) yes
C(56) C(55) C(60) 122.0(2) yes
C(55) C(56) C(57) 116.9(2) yes
C(55) C(56) C(61) 121.4(2) yes
C(57) C(56) C(61) 121.7(2) yes
C(56) C(57) C(58) 121.4(2) yes
C(57) C(58) C(59) 121.4(3) yes
C(58) C(59) C(60) 120.2(2) yes
C(55) C(60) C(59) 118.0(2) yes
C(55) C(60) C(62) 121.8(2) yes
C(59) C(60) C(62) 120.2(2) yes
C(2) C(3) H(1) 121.8 no
C(4) C(3) H(1) 119.1 no
C(3) C(4) H(2) 118.9 no
C(5) C(4) H(2) 120.2 no
C(4) C(5) H(3) 115.7 no
C(6) C(5) H(3) 121.0 no
N(1) C(7) H(4) 117.0 no
C(2) C(7) H(4) 115.0 no
C(8) C(9) H(5) 109.3 no
C(8) C(9) H(6) 109.5 no
C(8) C(9) H(7) 109.6 no
H(5) C(9) H(6) 109.5 no
H(5) C(9) H(7) 109.5 no
H(6) C(9) H(7) 109.5 no
C(8) C(10) H(8) 109.2 no
C(8) C(10) H(9) 109.8 no
C(8) C(10) H(10) 109.4 no
H(8) C(10) H(9) 109.5 no
H(8) C(10) H(10) 109.5 no
H(9) C(10) H(10) 109.5 no
C(8) C(11) H(11) 109.2 no
C(8) C(11) H(12) 109.6 no
C(8) C(11) H(13) 109.6 no
H(11) C(11) H(12) 109.5 no
H(11) C(11) H(13) 109.5 no
H(12) C(11) H(13) 109.5 no
C(13) C(14) H(14) 115.5 no
C(15) C(14) H(14) 123.4 no
C(14) C(15) H(15) 122.9 no
C(16) C(15) H(15) 116.9 no
C(15) C(16) H(16) 119.6 no
C(17) C(16) H(16) 118.9 no
C(13) C(18) H(17) 111.1 no
C(19) C(18) H(17) 103.1 no
C(20) C(18) H(17) 109.2 no
C(18) C(19) H(18) 109.7 no
C(18) C(19) H(19) 109.4 no
C(18) C(19) H(20) 109.4 no
H(18) C(19) H(19) 109.5 no
H(18) C(19) H(20) 109.5 no
H(19) C(19) H(20) 109.5 no
C(18) C(20) H(21) 109.9 no
C(18) C(20) H(22) 109.8 no
C(18) C(20) H(23) 108.7 no
H(21) C(20) H(22) 109.5 no
H(21) C(20) H(23) 109.5 no
H(22) C(20) H(23) 109.5 no
C(17) C(21) H(24) 107.0 no
C(22) C(21) H(24) 109.0 no
C(23) C(21) H(24) 105.7 no
C(21) C(22) H(25) 110.6 no
C(21) C(22) H(26) 108.8 no
C(21) C(22) H(27) 109.0 no
H(25) C(22) H(26) 109.5 no
H(25) C(22) H(27) 109.5 no
H(26) C(22) H(27) 109.5 no
C(21) C(23) H(28) 109.8 no
C(21) C(23) H(29) 109.8 no
C(21) C(23) H(30) 108.8 no
H(28) C(23) H(29) 109.5 no
H(28) C(23) H(30) 109.5 no
H(29) C(23) H(30) 109.5 no
C(25) C(26) H(31) 118.8 no
C(27) C(26) H(31) 120.4 no
C(26) C(27) H(32) 123.5 no
C(28) C(27) H(32) 115.5 no
C(27) C(28) H(33) 118.5 no
C(29) C(28) H(33) 120.0 no
C(25) C(30) H(34) 108.7 no
C(25) C(30) H(35) 109.6 no
C(25) C(30) H(36) 110.1 no
H(34) C(30) H(35) 109.5 no
H(34) C(30) H(36) 109.5 no
H(35) C(30) H(36) 109.5 no
C(29) C(31) H(37) 109.6 no
C(29) C(31) H(38) 109.4 no
C(29) C(31) H(39) 109.5 no
H(37) C(31) H(38) 109.5 no
H(37) C(31) H(39) 109.5 no
H(38) C(31) H(39) 109.5 no
C(33) C(34) H(40) 118.7 no
C(35) C(34) H(40) 121.9 no
C(34) C(35) H(41) 116.9 no
C(36) C(35) H(41) 122.9 no
C(35) C(36) H(42) 120.9 no
C(37) C(36) H(42) 115.9 no
N(3) C(38) H(43) 117.5 no
C(33) C(38) H(43) 114.5 no
C(39) C(40) H(44) 109.5 no
C(39) C(40) H(45) 109.1 no
C(39) C(40) H(46) 109.8 no
H(44) C(40) H(45) 109.5 no
H(44) C(40) H(46) 109.5 no
H(45) C(40) H(46) 109.5 no
C(39) C(41) H(47) 110.0 no
C(39) C(41) H(48) 109.1 no
C(39) C(41) H(49) 109.3 no
H(47) C(41) H(48) 109.5 no
H(47) C(41) H(49) 109.5 no
H(48) C(41) H(49) 109.5 no
C(39) C(42) H(50) 109.2 no
C(39) C(42) H(51) 109.3 no
C(39) C(42) H(52) 109.9 no
H(50) C(42) H(51) 109.5 no
H(50) C(42) H(52) 109.5 no
H(51) C(42) H(52) 109.5 no
C(44) C(45) H(53) 117.5 no
C(46) C(45) H(53) 121.2 no
C(45) C(46) H(54) 119.4 no
C(47) C(46) H(54) 120.2 no
C(46) C(47) H(55) 119.9 no
C(48) C(47) H(55) 119.0 no
C(44) C(49) H(56) 106.5 no
C(50) C(49) H(56) 108.7 no
C(51) C(49) H(56) 107.7 no
C(49) C(50) H(57) 109.8 no
C(49) C(50) H(58) 109.4 no
C(49) C(50) H(59) 109.3 no
H(57) C(50) H(58) 109.5 no
H(57) C(50) H(59) 109.5 no
H(58) C(50) H(59) 109.5 no
C(49) C(51) H(60) 109.9 no
C(49) C(51) H(61) 108.7 no
C(49) C(51) H(62) 109.8 no
H(60) C(51) H(61) 109.5 no
H(60) C(51) H(62) 109.5 no
H(61) C(51) H(62) 109.5 no
C(48) C(52) H(63) 108.4 no
C(53) C(52) H(63) 106.0 no
C(54) C(52) H(63) 107.8 no
C(52) C(53) H(64) 110.0 no
C(52) C(53) H(65) 109.1 no
C(52) C(53) H(66) 109.3 no
H(64) C(53) H(65) 109.5 no
H(64) C(53) H(66) 109.5 no
H(65) C(53) H(66) 109.5 no
C(52) C(54) H(67) 109.4 no
C(52) C(54) H(68) 109.1 no
C(52) C(54) H(69) 109.9 no
H(67) C(54) H(68) 109.5 no
H(67) C(54) H(69) 109.5 no
H(68) C(54) H(69) 109.5 no
C(56) C(57) H(70) 117.8 no
C(58) C(57) H(70) 120.8 no
C(57) C(58) H(71) 126.2 no
C(59) C(58) H(71) 111.7 no
C(58) C(59) H(72) 122.9 no
C(60) C(59) H(72) 116.9 no
C(56) C(61) H(73) 109.2 no
C(56) C(61) H(74) 109.3 no
C(56) C(61) H(75) 109.9 no
H(73) C(61) H(74) 109.5 no
H(73) C(61) H(75) 109.5 no
H(74) C(61) H(75) 109.5 no
C(60) C(62) H(76) 109.5 no
C(60) C(62) H(77) 109.2 no
C(60) C(62) H(78) 109.8 no
H(76) C(62) H(77) 109.5 no
H(76) C(62) H(78) 109.5 no
H(77) C(62) H(78) 109.5 no

loop_
_geom_bond_atom_site_label_1
_geom_bond_atom_site_label_2
_geom_bond_distance
_geom_bond_publ_flag
V(1) Cl(1) 2.2614(6) yes
V(1) Cl(2) 2.2828(7) yes
V(1) O(1) 1.8124(16) yes
V(1) N(1) 2.203(2) yes
V(1) N(2) 1.6488(15) yes
V(2) Cl(3) 2.2759(6) yes
V(2) Cl(4) 2.2522(7) yes
V(2) O(2) 1.8078(13) yes
V(2) N(3) 2.2089(15) yes
V(2) N(4) 1.643(2) yes
O(1) C(1) 1.344(2) yes
O(2) C(32) 1.344(2) yes
N(1) C(7) 1.300(3) yes
N(1) C(12) 1.457(2) yes
N(2) C(24) 1.389(2) yes
N(3) C(38) 1.298(2) yes
N(3) C(43) 1.462(2) yes
N(4) C(55) 1.384(3) yes
C(1) C(2) 1.407(3) yes
C(1) C(6) 1.415(2) yes
C(2) C(3) 1.410(3) yes
C(2) C(7) 1.439(2) yes
C(3) C(4) 1.374(3) yes
C(4) C(5) 1.399(3) yes
C(5) C(6) 1.390(3) yes
C(6) C(8) 1.528(3) yes
C(8) C(9) 1.540(3) yes
C(8) C(10) 1.538(2) yes
C(8) C(11) 1.534(4) yes
C(12) C(13) 1.404(2) yes
C(12) C(17) 1.400(2) yes
C(13) C(14) 1.392(3) yes
C(13) C(18) 1.517(3) yes
C(14) C(15) 1.382(3) yes
C(15) C(16) 1.375(3) yes
C(16) C(17) 1.396(3) yes
C(17) C(21) 1.514(3) yes
C(18) C(19) 1.517(3) yes
C(18) C(20) 1.526(5) yes
C(21) C(22) 1.525(4) yes
C(21) C(23) 1.532(5) yes
C(24) C(25) 1.408(4) yes
C(24) C(29) 1.414(3) yes
C(25) C(26) 1.400(3) yes
C(25) C(30) 1.500(3) yes
C(26) C(27) 1.368(3) yes
C(27) C(28) 1.386(4) yes
C(28) C(29) 1.385(3) yes
C(29) C(31) 1.506(4) yes
C(32) C(33) 1.398(2) yes
C(32) C(37) 1.413(2) yes
C(33) C(34) 1.403(2) yes
C(33) C(38) 1.441(2) yes
C(34) C(35) 1.375(3) yes
C(35) C(36) 1.391(3) yes
C(36) C(37) 1.397(2) yes
C(37) C(39) 1.536(2) yes
C(39) C(40) 1.539(3) yes
C(39) C(41) 1.529(4) yes
C(39) C(42) 1.533(4) yes
C(43) C(44) 1.402(4) yes
C(43) C(48) 1.406(3) yes
C(44) C(45) 1.400(3) yes
C(44) C(49) 1.518(4) yes
C(45) C(46) 1.378(4) yes
C(46) C(47) 1.379(5) yes
C(47) C(48) 1.391(3) yes
C(48) C(52) 1.517(4) yes
C(49) C(50) 1.540(3) yes
C(49) C(51) 1.524(5) yes
C(52) C(53) 1.528(3) yes
C(52) C(54) 1.528(3) yes
C(55) C(56) 1.419(2) yes
C(55) C(60) 1.411(3) yes
C(56) C(57) 1.394(5) yes
C(56) C(61) 1.497(4) yes
C(57) C(58) 1.367(4) yes
C(58) C(59) 1.386(3) yes
C(59) C(60) 1.390(4) yes
C(60) C(62) 1.497(3) yes
C(9) H(5) 0.950 no
C(9) H(6) 0.950 no
C(9) H(7) 0.950 no
C(10) H(8) 0.950 no
C(10) H(9) 0.950 no
C(10) H(10) 0.950 no
C(11) H(11) 0.950 no
C(11) H(12) 0.950 no
C(11) H(13) 0.950 no
C(19) H(18) 0.950 no
C(19) H(19) 0.950 no
C(19) H(20) 0.950 no
C(20) H(21) 0.950 no
C(20) H(22) 0.950 no
C(20) H(23) 0.950 no
C(22) H(25) 0.950 no
C(22) H(26) 0.950 no
C(22) H(27) 0.950 no
C(23) H(28) 0.950 no
C(23) H(29) 0.950 no
C(23) H(30) 0.950 no
C(30) H(34) 0.950 no
C(30) H(35) 0.950 no
C(30) H(36) 0.950 no
C(31) H(37) 0.950 no
C(31) H(38) 0.950 no
C(31) H(39) 0.950 no
C(40) H(44) 0.950 no
C(40) H(45) 0.950 no
C(40) H(46) 0.950 no
C(41) H(47) 0.950 no
C(41) H(48) 0.950 no
C(41) H(49) 0.950 no
C(42) H(50) 0.950 no
C(42) H(51) 0.950 no
C(42) H(52) 0.950 no
C(50) H(57) 0.950 no
C(50) H(58) 0.950 no
C(50) H(59) 0.950 no
C(51) H(60) 0.950 no
C(51) H(61) 0.950 no
C(51) H(62) 0.950 no
C(53) H(64) 0.950 no
C(53) H(65) 0.950 no
C(53) H(66) 0.950 no
C(54) H(67) 0.950 no
C(54) H(68) 0.950 no
C(54) H(69) 0.950 no
C(61) H(73) 0.950 no
C(61) H(74) 0.950 no
C(61) H(75) 0.950 no
C(62) H(76) 0.950 no
C(62) H(77) 0.950 no
C(62) H(78) 0.950 no

loop_
_geom_contact_atom_site_label_1
_geom_contact_atom_site_label_2
_geom_contact_distance
_geom_contact_site_symmetry_2
O(2) C(20) 3.454(4) .
C(4) C(30) 3.526(3) 4_554
C(20) O(2) 3.454(4) .
C(20) C(32) 3.326(5) .
C(20) C(33) 3.427(5) .
C(24) C(58) 3.478(3) 1_455
C(27) C(59) 3.444(3) 1_455
C(28) C(59) 3.488(4) 1_455
C(29) C(58) 3.457(4) 1_455
C(30) C(4) 3.526(3) 4_555
C(32) C(20) 3.326(5) .
C(33) C(20) 3.427(5) .
C(58) C(24) 3.478(3) 1_655
C(58) C(29) 3.457(4) 1_655
C(59) C(27) 3.444(3) 1_655
C(59) C(28) 3.488(4) 1_655
V(1) H(17) 3.313 .
V(1) H(24) 3.276 .
V(2) H(56) 3.367 .
V(2) H(63) 3.177 .
Cl(1) H(1) 3.336 4_555
Cl(1) H(2) 2.790 4_555
Cl(1) H(6) 3.339 2_655
Cl(1) H(9) 3.136 2_655
Cl(1) H(17) 3.231 .
Cl(1) H(40) 2.938 4_555
Cl(2) H(1) 3.006 4_555
Cl(2) H(15) 3.112 2_645
Cl(2) H(16) 3.049 2_645
Cl(2) H(41) 3.151 4_555
Cl(2) H(70) 3.497 1_455
Cl(3) H(33) 2.895 4_655
Cl(3) H(37) 3.189 4_655
Cl(3) H(54) 3.127 2_755
Cl(3) H(55) 3.081 2_755
Cl(3) H(72) 2.864 4_555
Cl(4) H(32) 3.192 4_655
Cl(4) H(33) 2.816 4_655
Cl(4) H(44) 2.961 2_745
Cl(4) H(47) 3.523 2_745
Cl(4) H(56) 3.121 .
O(1) H(17) 3.397 .
O(1) H(57) 3.125 .
O(2) H(21) 3.078 .
O(2) H(23) 3.084 .
N(1) H(4) 1.998 .
N(1) H(17) 2.473 .
N(1) H(24) 2.412 .
N(2) H(24) 2.582 .
N(3) H(21) 3.448 .
N(3) H(43) 1.978 .
N(3) H(56) 2.416 .
N(3) H(63) 2.408 .
N(4) H(63) 2.449 .
C(1) H(1) 3.359 .
C(1) H(3) 3.296 .
C(1) H(4) 3.372 .
C(1) H(57) 3.316 .
C(1) H(58) 3.488 .
C(2) H(1) 2.121 .
C(2) H(2) 3.303 .
C(2) H(4) 2.100 .
C(2) H(57) 3.593 .
C(2) H(58) 3.445 .
C(3) H(1) 1.007 .
C(3) H(2) 2.058 .
C(3) H(3) 3.272 .
C(3) H(4) 2.579 .
C(4) H(1) 2.062 .
C(4) H(2) 1.006 .
C(4) H(3) 2.038 .
C(4) H(5) 2.898 3_655
C(4) H(10) 3.390 3_655
C(4) H(34) 3.427 4_554
C(4) H(35) 2.974 4_554
C(5) H(1) 3.311 .
C(5) H(2) 2.094 .
C(5) H(3) 0.995 .
C(5) H(5) 2.980 3_655
C(5) H(10) 3.470 3_655
C(6) H(2) 3.348 .
C(6) H(3) 2.085 .
C(7) H(1) 2.664 .
C(7) H(4) 1.038 .
C(7) H(17) 2.967 .
C(7) H(24) 2.944 .
C(8) H(3) 2.759 .
C(9) H(2) 3.417 3_655
C(9) H(3) 2.485 .
C(9) H(43) 3.067 3_655
C(9) H(66) 3.533 3_655
C(10) H(2) 3.401 3_655
C(10) H(29) 3.214 2_645
C(10) H(59) 3.225 .
C(11) H(65) 3.297 3_655
C(11) H(66) 3.590 3_655
C(11) H(70) 3.011 1_455
C(11) H(71) 3.008 1_455
C(12) H(4) 2.396 .
C(12) H(14) 3.268 .
C(12) H(16) 3.301 .
C(12) H(17) 2.673 .
C(12) H(24) 2.577 .
C(13) H(4) 3.040 .
C(13) H(14) 2.028 .
C(13) H(15) 3.333 .
C(13) H(17) 2.142 .
C(14) H(13) 3.352 2_655
C(14) H(14) 0.993 .
C(14) H(15) 2.098 .
C(14) H(16) 3.299 .
C(14) H(17) 3.385 .
C(15) H(9) 3.324 2_655
C(15) H(13) 3.141 2_655
C(15) H(14) 2.099 .
C(15) H(15) 0.998 .
C(15) H(16) 2.068 .
C(15) H(27) 3.372 3_665
C(15) H(70) 3.420 2_755
C(15) H(75) 3.558 2_755
C(16) H(8) 3.599 2_655
C(16) H(9) 3.115 2_655
C(16) H(14) 3.307 .
C(16) H(15) 2.032 .
C(16) H(16) 1.008 .
C(16) H(24) 3.326 .
C(16) H(27) 3.383 3_665
C(17) H(4) 3.106 .
C(17) H(9) 3.369 2_655
C(17) H(15) 3.295 .
C(17) H(16) 2.079 .
C(17) H(24) 2.058 .
C(18) H(4) 3.415 .
C(18) H(14) 2.627 .
C(18) H(17) 1.061 .
C(18) H(57) 3.376 .
C(19) H(14) 2.682 .
C(19) H(17) 2.038 .
C(19) H(40) 3.590 4_555
C(19) H(64) 3.518 4_555
C(19) H(66) 3.328 4_555
C(19) H(76) 3.312 4_555
C(19) H(78) 3.265 4_555
C(20) H(4) 3.314 .
C(20) H(14) 3.131 .
C(20) H(17) 2.126 .
C(20) H(56) 3.128 .
C(20) H(57) 3.367 .
C(20) H(58) 3.549 .
C(21) H(4) 3.571 .
C(21) H(16) 2.674 .
C(21) H(24) 1.020 .
C(22) H(16) 2.991 .
C(22) H(24) 2.092 .
C(22) H(46) 3.330 3_665
C(23) H(9) 3.483 2_655
C(23) H(16) 2.906 .
C(23) H(24) 2.058 .
C(23) H(42) 2.968 3_665
C(23) H(46) 3.467 3_665
C(24) H(24) 2.762 .
C(24) H(31) 3.299 .
C(24) H(33) 3.298 .
C(24) H(71) 3.434 1_455
C(25) H(31) 2.069 .
C(25) H(32) 3.381 .
C(26) H(31) 0.991 .
C(26) H(32) 2.136 .
C(26) H(33) 3.275 .
C(26) H(53) 3.475 2_655
C(27) H(31) 2.056 .
C(27) H(32) 1.052 .
C(27) H(33) 2.052 .
C(27) H(44) 3.225 3_665
C(27) H(45) 3.440 3_665
C(27) H(72) 3.441 1_455
C(28) H(31) 3.293 .
C(28) H(32) 2.070 .
C(28) H(33) 0.991 .
C(28) H(44) 3.346 3_665
C(28) H(46) 3.546 3_665
C(28) H(71) 3.594 1_455
C(28) H(72) 3.250 1_455
C(29) H(24) 2.870 .
C(29) H(32) 3.329 .
C(29) H(33) 2.067 .
C(29) H(71) 3.179 1_455
C(30) H(2) 3.107 4_555
C(30) H(31) 2.683 .
C(30) H(53) 3.222 2_655
C(30) H(54) 3.384 2_655
C(31) H(24) 2.971 .
C(31) H(33) 2.686 .
C(31) H(71) 3.420 1_455
C(31) H(73) 3.352 4_454
C(32) H(21) 3.202 .
C(32) H(22) 3.224 .
C(32) H(23) 3.000 .
C(32) H(40) 3.343 .
C(32) H(42) 3.320 .
C(32) H(43) 3.342 .
C(33) H(21) 3.209 .
C(33) H(22) 3.046 .
C(33) H(23) 3.477 .
C(33) H(40) 2.101 .
C(33) H(41) 3.262 .
C(33) H(43) 2.073 .
C(34) H(20) 3.070 4_554
C(34) H(22) 3.280 .
C(34) H(40) 1.029 .
C(34) H(41) 2.013 .
C(34) H(42) 3.357 .
C(34) H(43) 2.554 .
C(35) H(30) 3.564 3_665
C(35) H(40) 2.109 .
C(35) H(41) 0.974 .
C(35) H(42) 2.134 .
C(35) H(60) 3.397 4_554
C(36) H(30) 3.274 3_665
C(36) H(40) 3.342 .
C(36) H(41) 2.087 .
C(36) H(42) 1.055 .
C(36) H(60) 3.158 4_554
C(37) H(23) 3.297 .
C(37) H(41) 3.339 .
C(37) H(42) 2.087 .
C(38) H(21) 3.264 .
C(38) H(22) 3.559 .
C(38) H(40) 2.615 .
C(38) H(43) 1.009 .
C(38) H(56) 2.885 .
C(38) H(63) 2.964 .
C(39) H(42) 2.702 .
C(40) H(25) 3.551 3_665
C(40) H(28) 3.332 3_665
C(40) H(32) 3.412 3_665
C(40) H(42) 2.372 .
C(41) H(23) 3.146 .
C(41) H(67) 3.152 2_755
C(41) H(74) 3.547 2_755
C(42) H(31) 3.179 1_655
C(43) H(7) 3.329 3_655
C(43) H(43) 2.387 .
C(43) H(53) 3.323 .
C(43) H(55) 3.317 .
C(43) H(56) 2.602 .
C(43) H(63) 2.598 .
C(44) H(7) 3.359 3_655
C(44) H(43) 3.033 .
C(44) H(53) 2.091 .
C(44) H(54) 3.331 .
C(44) H(56) 2.102 .
C(45) H(3) 3.583 3_655
C(45) H(7) 3.370 3_655
C(45) H(31) 3.416 2_645
C(45) H(36) 3.522 2_645
C(45) H(52) 3.593 2_745
C(45) H(53) 1.036 .
C(45) H(54) 2.074 .
C(45) H(55) 3.311 .
C(45) H(56) 3.374 .
C(46) H(7) 3.389 3_655
C(46) H(31) 3.600 2_645
C(46) H(36) 3.334 2_645
C(46) H(52) 3.476 2_745
C(46) H(53) 2.110 .
C(46) H(54) 1.015 .
C(46) H(55) 2.083 .
C(47) H(7) 3.403 3_655
C(47) H(12) 3.441 3_655
C(47) H(47) 3.516 2_745
C(47) H(53) 3.337 .
C(47) H(54) 2.083 .
C(47) H(55) 1.018 .
C(47) H(63) 3.332 .
C(47) H(71) 3.520 3_755
C(48) H(7) 3.380 3_655
C(48) H(43) 3.114 .
C(48) H(54) 3.328 .
C(48) H(55) 2.084 .
C(48) H(63) 2.075 .
C(49) H(21) 3.057 .
C(49) H(43) 3.419 .
C(49) H(53) 2.671 .
C(49) H(56) 1.086 .
C(50) H(8) 3.589 .
C(50) H(10) 3.436 .
C(50) H(17) 3.412 .
C(50) H(21) 3.154 .
C(50) H(43) 3.379 .
C(50) H(53) 3.139 .
C(50) H(56) 2.150 .
C(51) H(42) 3.488 4_555
C(51) H(45) 3.450 4_555
C(51) H(53) 2.740 .
C(51) H(56) 2.123 .
C(52) H(43) 3.533 .
C(52) H(55) 2.688 .
C(52) H(63) 1.017 .
C(53) H(12) 3.503 3_655
C(53) H(13) 3.388 3_655
C(53) H(19) 3.277 4_554
C(53) H(43) 3.571 .
C(53) H(55) 3.184 .
C(53) H(63) 2.055 .
C(53) H(69) 3.230 3_755
C(54) H(47) 3.328 2_745
C(54) H(55) 2.757 .
C(54) H(63) 2.078 .
C(54) H(64) 3.203 3_755
C(54) H(69) 3.234 3_755
C(55) H(63) 2.739 .
C(55) H(70) 3.380 .
C(55) H(72) 3.410 .
C(56) H(70) 2.130 .
C(56) H(71) 3.326 .
C(57) H(11) 3.426 1_655
C(57) H(12) 3.523 1_655
C(57) H(13) 3.485 1_655
C(57) H(15) 3.580 2_745
C(57) H(65) 3.314 3_755
C(57) H(70) 1.087 .
C(57) H(71) 2.104 .
C(57) H(72) 3.436 .
C(58) H(11) 3.508 1_655
C(58) H(12) 3.134 1_655
C(58) H(55) 3.459 3_755
C(58) H(65) 2.989 3_755
C(58) H(70) 2.138 .
C(58) H(71) 0.984 .
C(58) H(72) 2.211 .
C(59) H(55) 3.518 3_755
C(59) H(68) 3.365 3_755
C(59) H(70) 3.389 .
C(59) H(71) 1.975 .
C(59) H(72) 1.127 .
C(60) H(63) 2.964 .
C(60) H(71) 3.234 .
C(60) H(72) 2.149 .
C(61) H(37) 3.463 4_655
C(61) H(70) 2.706 .
C(62) H(18) 3.156 4_554
C(62) H(19) 3.588 4_554
C(62) H(63) 2.988 .
C(62) H(72) 2.668 .
H(1) Cl(1) 3.336 4_554
H(1) Cl(2) 3.006 4_554
H(1) C(1) 3.359 .
H(1) C(2) 2.121 .
H(1) C(3) 1.007 .
H(1) C(4) 2.062 .
H(1) C(5) 3.311 .
H(1) C(7) 2.664 .
H(1) H(2) 2.359 .
H(1) H(4) 2.385 .
H(1) H(34) 3.340 4_554
H(1) H(40) 3.143 .
H(2) Cl(1) 2.790 4_554
H(2) C(2) 3.303 .
H(2) C(3) 2.058 .
H(2) C(4) 1.006 .
H(2) C(5) 2.094 .
H(2) C(6) 3.348 .
H(2) C(9) 3.417 3_655
H(2) C(10) 3.401 3_655
H(2) C(30) 3.107 4_554
H(2) H(1) 2.359 .
H(2) H(3) 2.340 .
H(2) H(5) 2.743 3_655
H(2) H(6) 3.343 3_655
H(2) H(9) 3.344 3_655
H(2) H(10) 2.710 3_655
H(2) H(34) 3.051 4_554
H(2) H(35) 2.413 4_554
H(2) H(36) 3.467 4_554
H(3) C(1) 3.296 .
H(3) C(3) 3.272 .
H(3) C(4) 2.038 .
H(3) C(5) 0.995 .
H(3) C(6) 2.085 .
H(3) C(8) 2.759 .
H(3) C(9) 2.485 .
H(3) C(45) 3.583 3_655
H(3) H(2) 2.340 .
H(3) H(3) 3.457 3_655
H(3) H(5) 2.209 .
H(3) H(5) 2.983 3_655
H(3) H(6) 3.418 .
H(3) H(7) 2.291 .
H(3) H(10) 2.876 3_655
H(3) H(35) 3.599 4_554
H(3) H(53) 3.447 3_655
H(3) H(59) 3.064 3_655
H(4) N(1) 1.998 .
H(4) C(1) 3.372 .
H(4) C(2) 2.100 .
H(4) C(3) 2.579 .
H(4) C(7) 1.038 .
H(4) C(12) 2.396 .
H(4) C(13) 3.040 .
H(4) C(17) 3.106 .
H(4) C(18) 3.415 .
H(4) C(20) 3.314 .
H(4) C(21) 3.571 .
H(4) H(1) 2.385 .
H(4) H(17) 3.346 .
H(4) H(22) 2.531 .
H(4) H(24) 3.269 .
H(4) H(27) 3.155 .
H(4) H(38) 3.596 .
H(5) C(4) 2.898 3_655
H(5) C(5) 2.980 3_655
H(5) H(2) 2.743 3_655
H(5) H(3) 2.209 .
H(5) H(3) 2.983 3_655
H(5) H(43) 3.263 3_655
H(5) H(58) 3.187 3_655
H(5) H(59) 3.571 3_655
H(6) Cl(1) 3.339 2_645
H(6) H(2) 3.343 3_655
H(6) H(3) 3.418 .
H(6) H(20) 3.552 2_645
H(6) H(40) 3.200 3_655
H(6) H(43) 2.677 3_655
H(6) H(66) 2.981 3_655
H(7) C(43) 3.329 3_655
H(7) C(44) 3.359 3_655
H(7) C(45) 3.370 3_655
H(7) C(46) 3.389 3_655
H(7) C(47) 3.403 3_655
H(7) C(48) 3.380 3_655
H(7) H(3) 2.291 .
H(7) H(43) 2.785 3_655
H(7) H(58) 3.302 3_655
H(7) H(59) 3.589 3_655
H(7) H(66) 3.256 3_655
H(8) C(16) 3.599 2_645
H(8) C(50) 3.589 .
H(8) H(16) 3.419 2_645
H(8) H(29) 3.211 2_645
H(8) H(30) 3.218 2_645
H(8) H(57) 3.293 .
H(8) H(59) 3.020 .
H(9) Cl(1) 3.136 2_645
H(9) C(15) 3.324 2_645
H(9) C(16) 3.115 2_645
H(9) C(17) 3.369 2_645
H(9) C(23) 3.483 2_645
H(9) H(2) 3.344 3_655
H(9) H(16) 3.382 2_645
H(9) H(29) 2.828 2_645
H(9) H(30) 3.392 2_645
H(10) C(4) 3.390 3_655
H(10) C(5) 3.470 3_655
H(10) C(50) 3.436 .
H(10) H(2) 2.710 3_655
H(10) H(3) 2.876 3_655
H(10) H(29) 3.074 2_645
H(10) H(57) 3.562 .
H(10) H(59) 2.597 .
H(11) C(57) 3.426 1_455
H(11) C(58) 3.508 1_455
H(11) H(15) 3.376 2_645
H(11) H(70) 2.669 1_455
H(11) H(71) 3.010 1_455
H(12) C(47) 3.441 3_655
H(12) C(53) 3.503 3_655
H(12) C(57) 3.523 1_455
H(12) C(58) 3.134 1_455
H(12) H(55) 3.366 3_655
H(12) H(65) 2.820 3_655
H(12) H(66) 3.349 3_655
H(12) H(70) 3.127 1_455
H(12) H(71) 2.354 1_455
H(13) C(14) 3.352 2_645
H(13) C(15) 3.141 2_645
H(13) C(53) 3.388 3_655
H(13) C(57) 3.485 1_455
H(13) H(14) 3.380 2_645
H(13) H(15) 3.013 2_645
H(13) H(65) 2.892 3_655
H(13) H(66) 3.019 3_655
H(13) H(70) 2.750 1_455
H(13) H(71) 3.230 1_455
H(14) C(12) 3.268 .
H(14) C(13) 2.028 .
H(14) C(14) 0.993 .
H(14) C(15) 2.099 .
H(14) C(16) 3.307 .
H(14) C(18) 2.627 .
H(14) C(19) 2.682 .
H(14) C(20) 3.131 .
H(14) H(13) 3.380 2_655
H(14) H(15) 2.471 .
H(14) H(18) 3.534 .
H(14) H(19) 2.145 .
H(14) H(20) 2.966 .
H(14) H(23) 2.678 .
H(14) H(48) 3.217 .
H(14) H(64) 3.471 4_555
H(14) H(66) 3.588 4_555
H(15) Cl(2) 3.112 2_655
H(15) C(13) 3.333 .
H(15) C(14) 2.098 .
H(15) C(15) 0.998 .
H(15) C(16) 2.032 .
H(15) C(17) 3.295 .
H(15) C(57) 3.580 2_755
H(15) H(11) 3.376 2_655
H(15) H(13) 3.013 2_655
H(15) H(14) 2.471 .
H(15) H(16) 2.326 .
H(15) H(27) 3.196 3_665
H(15) H(70) 2.591 2_755
H(15) H(75) 2.739 2_755
H(16) Cl(2) 3.049 2_655
H(16) C(12) 3.301 .
H(16) C(14) 3.299 .
H(16) C(15) 2.068 .
H(16) C(16) 1.008 .
H(16) C(17) 2.079 .
H(16) C(21) 2.674 .
H(16) C(22) 2.991 .
H(16) C(23) 2.906 .
H(16) H(8) 3.419 2_655
H(16) H(9) 3.382 2_655
H(16) H(15) 2.326 .
H(16) H(26) 2.506 .
H(16) H(27) 3.339 .
H(16) H(27) 3.252 3_665
H(16) H(29) 3.248 .
H(16) H(30) 2.395 .
H(16) H(41) 3.574 3_665
H(17) V(1) 3.313 .
H(17) Cl(1) 3.231 .
H(17) O(1) 3.397 .
H(17) N(1) 2.473 .
H(17) C(7) 2.967 .
H(17) C(12) 2.673 .
H(17) C(13) 2.142 .
H(17) C(14) 3.385 .
H(17) C(18) 1.061 .
H(17) C(19) 2.038 .
H(17) C(20) 2.126 .
H(17) C(50) 3.412 .
H(17) H(4) 3.346 .
H(17) H(18) 2.279 .
H(17) H(19) 2.831 .
H(17) H(20) 2.303 .
H(17) H(21) 2.369 .
H(17) H(22) 2.425 .
H(17) H(23) 2.891 .
H(17) H(57) 2.580 .
H(17) H(58) 3.572 .
H(18) C(62) 3.156 4_555
H(18) H(14) 3.534 .
H(18) H(17) 2.279 .
H(18) H(56) 3.396 .
H(18) H(60) 3.077 .
H(18) H(76) 2.932 4_555
H(18) H(77) 3.464 4_555
H(18) H(78) 2.628 4_555
H(19) C(53) 3.277 4_555
H(19) C(62) 3.588 4_555
H(19) H(14) 2.145 .
H(19) H(17) 2.831 .
H(19) H(64) 2.776 4_555
H(19) H(66) 2.911 4_555
H(19) H(76) 3.165 4_555
H(19) H(78) 3.109 4_555
H(20) C(34) 3.070 4_555
H(20) H(6) 3.552 2_655
H(20) H(14) 2.966 .
H(20) H(17) 2.303 .
H(20) H(40) 2.737 4_555
H(20) H(64) 3.497 4_555
H(20) H(66) 2.891 4_555
H(20) H(76) 3.295 4_555
H(21) O(2) 3.078 .
H(21) N(3) 3.448 .
H(21) C(32) 3.202 .
H(21) C(33) 3.209 .
H(21) C(38) 3.264 .
H(21) C(49) 3.057 .
H(21) C(50) 3.154 .
H(21) H(17) 2.369 .
H(21) H(56) 2.197 .
H(21) H(57) 2.896 .
H(21) H(58) 3.033 .
H(22) C(32) 3.224 .
H(22) C(33) 3.046 .
H(22) C(34) 3.280 .
H(22) C(38) 3.559 .
H(22) H(4) 2.531 .
H(22) H(17) 2.425 .
H(22) H(56) 3.467 .
H(22) H(57) 3.393 .
H(22) H(58) 3.286 .
H(23) O(2) 3.084 .
H(23) C(32) 3.000 .
H(23) C(33) 3.477 .
H(23) C(37) 3.297 .
H(23) C(41) 3.146 .
H(23) H(14) 2.678 .
H(23) H(17) 2.891 .
H(23) H(48) 2.670 .
H(23) H(49) 2.829 .
H(24) V(1) 3.276 .
H(24) N(1) 2.412 .
H(24) N(2) 2.582 .
H(24) C(7) 2.944 .
H(24) C(12) 2.577 .
H(24) C(16) 3.326 .
H(24) C(17) 2.058 .
H(24) C(21) 1.020 .
H(24) C(22) 2.092 .
H(24) C(23) 2.058 .
H(24) C(24) 2.762 .
H(24) C(29) 2.870 .
H(24) C(31) 2.971 .
H(24) H(4) 3.269 .
H(24) H(25) 2.344 .
H(24) H(26) 2.853 .
H(24) H(27) 2.400 .
H(24) H(28) 2.313 .
H(24) H(29) 2.348 .
H(24) H(30) 2.830 .
H(24) H(38) 2.369 .
H(24) H(39) 3.335 .
H(25) C(40) 3.551 3_665
H(25) H(24) 2.344 .
H(25) H(42) 3.402 3_665
H(25) H(46) 2.607 3_665
H(25) H(75) 3.212 4_454
H(26) H(16) 2.506 .
H(26) H(24) 2.853 .
H(26) H(42) 3.164 3_665
H(26) H(46) 3.337 3_665
H(27) C(15) 3.372 3_665
H(27) C(16) 3.383 3_665
H(27) H(4) 3.155 .
H(27) H(15) 3.196 3_665
H(27) H(16) 3.339 .
H(27) H(16) 3.252 3_665
H(27) H(24) 2.400 .
H(28) C(40) 3.332 3_665
H(28) H(24) 2.313 .
H(28) H(42) 2.654 3_665
H(28) H(45) 3.052 3_665
H(28) H(46) 2.760 3_665
H(28) H(61) 3.282 2_655
H(29) C(10) 3.214 2_655
H(29) H(8) 3.211 2_655
H(29) H(9) 2.828 2_655
H(29) H(10) 3.074 2_655
H(29) H(16) 3.248 .
H(29) H(24) 2.348 .
H(30) C(35) 3.564 3_665
H(30) C(36) 3.274 3_665
H(30) H(8) 3.218 2_655
H(30) H(9) 3.392 2_655
H(30) H(16) 2.395 .
H(30) H(24) 2.830 .
H(30) H(41) 3.136 3_665
H(30) H(42) 2.448 3_665
H(30) H(46) 3.497 3_665
H(30) H(61) 3.523 2_655
H(31) C(24) 3.299 .
H(31) C(25) 2.069 .
H(31) C(26) 0.991 .
H(31) C(27) 2.056 .
H(31) C(28) 3.293 .
H(31) C(30) 2.683 .
H(31) C(42) 3.179 1_455
H(31) C(45) 3.416 2_655
H(31) C(46) 3.600 2_655
H(31) H(32) 2.451 .
H(31) H(34) 3.503 .
H(31) H(35) 3.063 .
H(31) H(36) 2.443 .
H(31) H(50) 3.070 1_455
H(31) H(51) 3.064 1_455
H(31) H(52) 2.869 1_455
H(31) H(53) 2.875 2_655
H(31) H(54) 3.191 2_655
H(32) Cl(4) 3.192 4_454
H(32) C(25) 3.381 .
H(32) C(26) 2.136 .
H(32) C(27) 1.052 .
H(32) C(28) 2.070 .
H(32) C(29) 3.329 .
H(32) C(40) 3.412 3_665
H(32) H(31) 2.451 .
H(32) H(33) 2.314 .
H(32) H(44) 2.821 3_665
H(32) H(45) 3.241 3_665
H(32) H(51) 2.970 1_455
H(32) H(72) 3.546 1_455
H(32) H(77) 3.490 1_455
H(33) Cl(3) 2.895 4_454
H(33) Cl(4) 2.816 4_454
H(33) C(24) 3.298 .
H(33) C(26) 3.275 .
H(33) C(27) 2.052 .
H(33) C(28) 0.991 .
H(33) C(29) 2.067 .
H(33) C(31) 2.686 .
H(33) H(32) 2.314 .
H(33) H(37) 2.393 .
H(33) H(38) 3.155 .
H(33) H(39) 3.459 .
H(33) H(44) 3.148 3_665
H(33) H(46) 3.552 3_665
H(33) H(72) 3.159 1_455
H(33) H(73) 2.968 4_454
H(33) H(74) 3.435 4_454
H(34) C(4) 3.427 4_555
H(34) H(1) 3.340 4_555
H(34) H(2) 3.051 4_555
H(34) H(31) 3.503 .
H(34) H(70) 3.402 1_455
H(35) C(4) 2.974 4_555
H(35) H(2) 2.413 4_555
H(35) H(3) 3.599 4_555
H(35) H(31) 3.063 .
H(35) H(53) 2.779 2_655
H(35) H(54) 3.460 2_655
H(36) C(45) 3.522 2_655
H(36) C(46) 3.334 2_655
H(36) H(2) 3.467 4_555
H(36) H(31) 2.443 .
H(36) H(53) 2.970 2_655
H(36) H(54) 2.549 2_655
H(36) H(73) 3.494 1_455
H(37) Cl(3) 3.189 4_454
H(37) C(61) 3.463 4_454
H(37) H(33) 2.393 .
H(37) H(54) 3.293 3_655
H(37) H(71) 3.449 1_455
H(37) H(73) 2.631 4_454
H(37) H(75) 3.536 4_454
H(38) H(4) 3.596 .
H(38) H(24) 2.369 .
H(38) H(33) 3.155 .
H(38) H(73) 3.308 4_454
H(38) H(75) 3.553 4_454
H(39) H(24) 3.335 .
H(39) H(33) 3.459 .
H(39) H(71) 3.071 1_455
H(40) Cl(1) 2.938 4_554
H(40) C(19) 3.590 4_554
H(40) C(32) 3.343 .
H(40) C(33) 2.101 .
H(40) C(34) 1.029 .
H(40) C(35) 2.109 .
H(40) C(36) 3.342 .
H(40) C(38) 2.615 .
H(40) H(1) 3.143 .
H(40) H(6) 3.200 3_655
H(40) H(20) 2.737 4_554
H(40) H(41) 2.361 .
H(40) H(43) 2.306 .
H(41) Cl(2) 3.151 4_554
H(41) C(33) 3.262 .
H(41) C(34) 2.013 .
H(41) C(35) 0.974 .
H(41) C(36) 2.087 .
H(41) C(37) 3.339 .
H(41) H(16) 3.574 3_665
H(41) H(30) 3.136 3_665
H(41) H(40) 2.361 .
H(41) H(42) 2.463 .
H(41) H(60) 3.444 4_554
H(42) C(23) 2.968 3_665
H(42) C(32) 3.320 .
H(42) C(34) 3.357 .
H(42) C(35) 2.134 .
H(42) C(36) 1.055 .
H(42) C(37) 2.087 .
H(42) C(39) 2.702 .
H(42) C(40) 2.372 .
H(42) C(51) 3.488 4_554
H(42) H(25) 3.402 3_665
H(42) H(26) 3.164 3_665
H(42) H(28) 2.654 3_665
H(42) H(30) 2.448 3_665
H(42) H(41) 2.463 .
H(42) H(44) 3.302 .
H(42) H(45) 2.152 .
H(42) H(46) 2.116 .
H(42) H(60) 2.969 4_554
H(42) H(61) 3.229 4_554
H(43) N(3) 1.978 .
H(43) C(9) 3.067 3_655
H(43) C(32) 3.342 .
H(43) C(33) 2.073 .
H(43) C(34) 2.554 .
H(43) C(38) 1.009 .
H(43) C(43) 2.387 .
H(43) C(44) 3.033 .
H(43) C(48) 3.114 .
H(43) C(49) 3.419 .
H(43) C(50) 3.379 .
H(43) C(52) 3.533 .
H(43) C(53) 3.571 .
H(43) H(5) 3.263 3_655
H(43) H(6) 2.677 3_655
H(43) H(7) 2.785 3_655
H(43) H(40) 2.306 .
H(43) H(56) 3.231 .
H(43) H(58) 2.622 .
H(43) H(63) 3.305 .
H(43) H(66) 2.824 .
H(44) Cl(4) 2.961 2_755
H(44) C(27) 3.225 3_665
H(44) C(28) 3.346 3_665
H(44) H(32) 2.821 3_665
H(44) H(33) 3.148 3_665
H(44) H(42) 3.302 .
H(45) C(27) 3.440 3_665
H(45) C(51) 3.450 4_554
H(45) H(28) 3.052 3_665
H(45) H(32) 3.241 3_665
H(45) H(42) 2.152 .
H(45) H(60) 3.386 4_554
H(45) H(61) 3.166 4_554
H(45) H(62) 3.232 4_554
H(46) C(22) 3.330 3_665
H(46) C(23) 3.467 3_665
H(46) C(28) 3.546 3_665
H(46) H(25) 2.607 3_665
H(46) H(26) 3.337 3_665
H(46) H(28) 2.760 3_665
H(46) H(30) 3.497 3_665
H(46) H(33) 3.552 3_665
H(46) H(42) 2.116 .
H(47) Cl(4) 3.523 2_755
H(47) C(47) 3.516 2_755
H(47) C(54) 3.328 2_755
H(47) H(55) 3.535 2_755
H(47) H(67) 2.514 2_755
H(47) H(68) 3.405 2_755
H(47) H(74) 3.067 2_755
H(48) H(14) 3.217 .
H(48) H(23) 2.670 .
H(48) H(67) 3.215 2_755
H(48) H(74) 3.139 2_755
H(49) H(23) 2.829 .
H(49) H(67) 3.264 2_755
H(49) H(68) 3.586 2_755
H(50) H(31) 3.070 1_655
H(51) H(31) 3.064 1_655
H(51) H(32) 2.970 1_655
H(52) C(45) 3.593 2_755
H(52) C(46) 3.476 2_755
H(52) H(31) 2.869 1_655
H(52) H(54) 3.560 2_755
H(53) C(26) 3.475 2_645
H(53) C(30) 3.222 2_645
H(53) C(43) 3.323 .
H(53) C(44) 2.091 .
H(53) C(45) 1.036 .
H(53) C(46) 2.110 .
H(53) C(47) 3.337 .
H(53) C(49) 2.671 .
H(53) C(50) 3.139 .
H(53) C(51) 2.740 .
H(53) H(3) 3.447 3_655
H(53) H(31) 2.875 2_645
H(53) H(35) 2.779 2_645
H(53) H(36) 2.970 2_645
H(53) H(54) 2.413 .
H(53) H(59) 2.661 .
H(53) H(60) 3.579 .
H(53) H(61) 2.180 .
H(53) H(62) 3.047 .
H(54) Cl(3) 3.127 2_745
H(54) C(30) 3.384 2_645
H(54) C(44) 3.331 .
H(54) C(45) 2.074 .
H(54) C(46) 1.015 .
H(54) C(47) 2.083 .
H(54) C(48) 3.328 .
H(54) H(31) 3.191 2_645
H(54) H(35) 3.460 2_645
H(54) H(36) 2.549 2_645
H(54) H(37) 3.293 3_655
H(54) H(52) 3.560 2_745
H(54) H(53) 2.413 .
H(54) H(55) 2.398 .
H(55) Cl(3) 3.081 2_745
H(55) C(43) 3.317 .
H(55) C(45) 3.311 .
H(55) C(46) 2.083 .
H(55) C(47) 1.018 .
H(55) C(48) 2.084 .
H(55) C(52) 2.688 .
H(55) C(53) 3.184 .
H(55) C(54) 2.757 .
H(55) C(58) 3.459 3_755
H(55) C(59) 3.518 3_755
H(55) H(12) 3.366 3_655
H(55) H(47) 3.535 2_745
H(55) H(54) 2.398 .
H(55) H(65) 2.725 .
H(55) H(67) 3.007 .
H(55) H(68) 2.236 .
H(55) H(71) 2.785 3_755
H(55) H(72) 3.042 3_755
H(56) V(2) 3.367 .
H(56) Cl(4) 3.121 .
H(56) N(3) 2.416 .
H(56) C(20) 3.128 .
H(56) C(38) 2.885 .
H(56) C(43) 2.602 .
H(56) C(44) 2.102 .
H(56) C(45) 3.374 .
H(56) C(49) 1.086 .
H(56) C(50) 2.150 .
H(56) C(51) 2.123 .
H(56) H(18) 3.396 .
H(56) H(21) 2.197 .
H(56) H(22) 3.467 .
H(56) H(43) 3.231 .
H(56) H(57) 2.437 .
H(56) H(58) 2.383 .
H(56) H(59) 2.924 .
H(56) H(60) 2.385 .
H(56) H(61) 2.899 .
H(56) H(62) 2.385 .
H(57) O(1) 3.125 .
H(57) C(1) 3.316 .
H(57) C(2) 3.593 .
H(57) C(18) 3.376 .
H(57) C(20) 3.367 .
H(57) H(8) 3.293 .
H(57) H(10) 3.562 .
H(57) H(17) 2.580 .
H(57) H(21) 2.896 .
H(57) H(22) 3.393 .
H(57) H(56) 2.437 .
H(58) C(1) 3.488 .
H(58) C(2) 3.445 .
H(58) C(20) 3.549 .
H(58) H(5) 3.187 3_655
H(58) H(7) 3.302 3_655
H(58) H(17) 3.572 .
H(58) H(21) 3.033 .
H(58) H(22) 3.286 .
H(58) H(43) 2.622 .
H(58) H(56) 2.383 .
H(59) C(10) 3.225 .
H(59) H(3) 3.064 3_655
H(59) H(5) 3.571 3_655
H(59) H(7) 3.589 3_655
H(59) H(8) 3.020 .
H(59) H(10) 2.597 .
H(59) H(53) 2.661 .
H(59) H(56) 2.924 .
H(60) C(35) 3.397 4_555
H(60) C(36) 3.158 4_555
H(60) H(18) 3.077 .
H(60) H(41) 3.444 4_555
H(60) H(42) 2.969 4_555
H(60) H(45) 3.386 4_555
H(60) H(53) 3.579 .
H(60) H(56) 2.385 .
H(61) H(28) 3.282 2_645
H(61) H(30) 3.523 2_645
H(61) H(42) 3.229 4_555
H(61) H(45) 3.166 4_555
H(61) H(53) 2.180 .
H(61) H(56) 2.899 .
H(62) H(45) 3.232 4_555
H(62) H(53) 3.047 .
H(62) H(56) 2.385 .
H(63) V(2) 3.177 .
H(63) N(3) 2.408 .
H(63) N(4) 2.449 .
H(63) C(38) 2.964 .
H(63) C(43) 2.598 .
H(63) C(47) 3.332 .
H(63) C(48) 2.075 .
H(63) C(52) 1.017 .
H(63) C(53) 2.055 .
H(63) C(54) 2.078 .
H(63) C(55) 2.739 .
H(63) C(60) 2.964 .
H(63) C(62) 2.988 .
H(63) H(43) 3.305 .
H(63) H(64) 2.328 .
H(63) H(65) 2.829 .
H(63) H(66) 2.324 .
H(63) H(67) 2.380 .
H(63) H(68) 2.845 .
H(63) H(69) 2.325 .
H(63) H(76) 2.278 .
H(63) H(77) 3.543 .
H(64) C(19) 3.518 4_554
H(64) C(54) 3.203 3_755
H(64) H(14) 3.471 4_554
H(64) H(19) 2.776 4_554
H(64) H(20) 3.497 4_554
H(64) H(63) 2.328 .
H(64) H(67) 3.526 3_755
H(64) H(68) 3.018 3_755
H(64) H(69) 2.627 3_755
H(65) C(11) 3.297 3_655
H(65) C(57) 3.314 3_755
H(65) C(58) 2.989 3_755
H(65) H(12) 2.820 3_655
H(65) H(13) 2.892 3_655
H(65) H(55) 2.725 .
H(65) H(63) 2.829 .
H(65) H(69) 3.088 3_755
H(65) H(70) 3.443 3_755
H(65) H(71) 2.723 3_755
H(66) C(9) 3.533 3_655
H(66) C(11) 3.590 3_655
H(66) C(19) 3.328 4_554
H(66) H(6) 2.981 3_655
H(66) H(7) 3.256 3_655
H(66) H(12) 3.349 3_655
H(66) H(13) 3.019 3_655
H(66) H(14) 3.588 4_554
H(66) H(19) 2.911 4_554
H(66) H(20) 2.891 4_554
H(66) H(43) 2.824 .
H(66) H(63) 2.324 .
H(67) C(41) 3.152 2_745
H(67) H(47) 2.514 2_745
H(67) H(48) 3.215 2_745
H(67) H(49) 3.264 2_745
H(67) H(55) 3.007 .
H(67) H(63) 2.380 .
H(67) H(64) 3.526 3_755
H(68) C(59) 3.365 3_755
H(68) H(47) 3.405 2_745
H(68) H(49) 3.586 2_745
H(68) H(55) 2.236 .
H(68) H(63) 2.845 .
H(68) H(64) 3.018 3_755
H(68) H(69) 3.031 3_755
H(68) H(71) 3.590 3_755
H(68) H(72) 3.143 3_755
H(69) C(53) 3.230 3_755
H(69) C(54) 3.234 3_755
H(69) H(63) 2.325 .
H(69) H(64) 2.627 3_755
H(69) H(65) 3.088 3_755
H(69) H(68) 3.031 3_755
H(69) H(69) 2.686 3_755
H(70) Cl(2) 3.497 1_655
H(70) C(11) 3.011 1_655
H(70) C(15) 3.420 2_745
H(70) C(55) 3.380 .
H(70) C(56) 2.130 .
H(70) C(57) 1.087 .
H(70) C(58) 2.138 .
H(70) C(59) 3.389 .
H(70) C(61) 2.706 .
H(70) H(11) 2.669 1_655
H(70) H(12) 3.127 1_655
H(70) H(13) 2.750 1_655
H(70) H(15) 2.591 2_745
H(70) H(34) 3.402 1_655
H(70) H(65) 3.443 3_755
H(70) H(71) 2.514 .
H(70) H(73) 3.357 .
H(70) H(74) 3.333 .
H(70) H(75) 2.349 .
H(71) C(11) 3.008 1_655
H(71) C(24) 3.434 1_655
H(71) C(28) 3.594 1_655
H(71) C(29) 3.179 1_655
H(71) C(31) 3.420 1_655
H(71) C(47) 3.520 3_755
H(71) C(56) 3.326 .
H(71) C(57) 2.104 .
H(71) C(58) 0.984 .
H(71) C(59) 1.975 .
H(71) C(60) 3.234 .
H(71) H(11) 3.010 1_655
H(71) H(12) 2.354 1_655
H(71) H(13) 3.230 1_655
H(71) H(37) 3.449 1_655
H(71) H(39) 3.071 1_655
H(71) H(55) 2.785 3_755
H(71) H(65) 2.723 3_755
H(71) H(68) 3.590 3_755
H(71) H(70) 2.514 .
H(71) H(72) 2.365 .
H(72) Cl(3) 2.864 4_554
H(72) C(27) 3.441 1_655
H(72) C(28) 3.250 1_655
H(72) C(55) 3.410 .
H(72) C(57) 3.436 .
H(72) C(58) 2.211 .
H(72) C(59) 1.127 .
H(72) C(60) 2.149 .
H(72) C(62) 2.668 .
H(72) H(32) 3.546 1_655
H(72) H(33) 3.159 1_655
H(72) H(55) 3.042 3_755
H(72) H(68) 3.143 3_755
H(72) H(71) 2.365 .
H(72) H(76) 3.334 .
H(72) H(77) 3.282 .
H(72) H(78) 2.282 .
H(73) C(31) 3.352 4_655
H(73) H(33) 2.968 4_655
H(73) H(36) 3.494 1_655
H(73) H(37) 2.631 4_655
H(73) H(38) 3.308 4_655
H(73) H(70) 3.357 .
H(74) C(41) 3.547 2_745
H(74) H(33) 3.435 4_655
H(74) H(47) 3.067 2_745
H(74) H(48) 3.139 2_745
H(74) H(70) 3.333 .
H(75) C(15) 3.558 2_745
H(75) H(15) 2.739 2_745
H(75) H(25) 3.212 4_655
H(75) H(37) 3.536 4_655
H(75) H(38) 3.553 4_655
H(75) H(70) 2.349 .
H(76) C(19) 3.312 4_554
H(76) H(18) 2.932 4_554
H(76) H(19) 3.165 4_554
H(76) H(20) 3.295 4_554
H(76) H(63) 2.278 .
H(76) H(72) 3.334 .
H(77) H(18) 3.464 4_554
H(77) H(32) 3.490 1_655
H(77) H(63) 3.543 .
H(77) H(72) 3.282 .
H(78) C(19) 3.265 4_554
H(78) H(18) 2.628 4_554
H(78) H(19) 3.109 4_554
H(78) H(72) 2.282 .

loop_
_geom_torsion_atom_site_label_1
_geom_torsion_atom_site_label_2
_geom_torsion_atom_site_label_3
_geom_torsion_atom_site_label_4
_geom_torsion
Cl(1) V(1) O(1) C(1) -114.40(17)
Cl(1) V(1) N(1) C(7) 165.82(14)
Cl(1) V(1) N(1) C(12) -14.17(13)
Cl(1) V(1) N(2) C(24) -37(2)
Cl(2) V(1) O(1) C(1) 151.92(19)
Cl(2) V(1) N(1) C(7) 92.22(19)
Cl(2) V(1) N(1) C(12) -87.8(2)
Cl(2) V(1) N(2) C(24) 57(2)
O(1) V(1) N(1) C(7) 20.81(14)
O(1) V(1) N(1) C(12) -159.18(14)
N(1) V(1) O(1) C(1) -45.05(19)
O(1) V(1) N(2) C(24) 153(2)
N(2) V(1) O(1) C(1) 49.0(2)
N(1) V(1) N(2) C(24) -124(2)
N(2) V(1) N(1) C(7) -86.44(15)
N(2) V(1) N(1) C(12) 93.57(14)
Cl(3) V(2) O(2) C(32) 161.1(2)
Cl(3) V(2) N(3) C(38) 81.8(2)
Cl(3) V(2) N(3) C(43) -99.7(2)
Cl(3) V(2) N(4) C(55) -17.9(12)
Cl(4) V(2) O(2) C(32) -103.8(2)
Cl(4) V(2) N(3) C(38) 159.6(2)
Cl(4) V(2) N(3) C(43) -21.82(19)
Cl(4) V(2) N(4) C(55) -112.9(12)
O(2) V(2) N(3) C(38) 13.7(2)
O(2) V(2) N(3) C(43) -167.7(2)
N(3) V(2) O(2) C(32) -34.9(2)
O(2) V(2) N(4) C(55) 76.8(12)
N(4) V(2) O(2) C(32) 60.7(2)
N(3) V(2) N(4) C(55) 160.5(12)
N(4) V(2) N(3) C(38) -93.0(2)
N(4) V(2) N(3) C(43) 85.6(2)
V(1) O(1) C(1) C(2) 43.4(2)
V(1) O(1) C(1) C(6) -138.62(17)
V(2) O(2) C(32) C(33) 35.9(3)
V(2) O(2) C(32) C(37) -146.6(2)
V(1) N(1) C(7) C(2) -3.1(2)
V(1) N(1) C(12) C(13) 93.6(2)
V(1) N(1) C(12) C(17) -87.6(2)
C(7) N(1) C(12) C(13) -86.3(2)
C(7) N(1) C(12) C(17) 92.4(2)
C(12) N(1) C(7) C(2) 176.88(18)
V(1) N(2) C(24) C(25) -7(2)
V(1) N(2) C(24) C(29) 172(2)
V(2) N(3) C(38) C(33) -1.0(4)
V(2) N(3) C(43) C(44) 96.0(2)
V(2) N(3) C(43) C(48) -85.1(2)
C(38) N(3) C(43) C(44) -85.4(2)
C(38) N(3) C(43) C(48) 93.6(2)
C(43) N(3) C(38) C(33) -179.7(2)
V(2) N(4) C(55) C(56) 75.8(13)
V(2) N(4) C(55) C(60) -104.0(12)
O(1) C(1) C(2) C(3) 174.66(18)
O(1) C(1) C(2) C(7) -4.1(2)
O(1) C(1) C(6) C(5) -176.28(17)
O(1) C(1) C(6) C(8) 5.2(2)
C(2) C(1) C(6) C(5) 1.6(2)
C(2) C(1) C(6) C(8) -177.00(18)
C(6) C(1) C(2) C(3) -3.3(2)
C(6) C(1) C(2) C(7) 177.92(18)
C(1) C(2) C(3) C(4) 2.5(3)
C(1) C(2) C(7) N(1) -10.2(3)
C(3) C(2) C(7) N(1) 171.01(19)
C(7) C(2) C(3) C(4) -178.7(2)
C(2) C(3) C(4) C(5) -0.1(2)
C(3) C(4) C(5) C(6) -1.6(3)
C(4) C(5) C(6) C(1) 0.9(3)
C(4) C(5) C(6) C(8) 179.4(2)
C(1) C(6) C(8) C(9) 177.25(18)
C(1) C(6) C(8) C(10) -62.1(2)
C(1) C(6) C(8) C(11) 59.6(2)
C(5) C(6) C(8) C(9) -1.2(2)
C(5) C(6) C(8) C(10) 119.5(2)
C(5) C(6) C(8) C(11) -118.9(2)
N(1) C(12) C(13) C(14) 177.3(2)
N(1) C(12) C(13) C(18) -1.6(4)
N(1) C(12) C(17) C(16) -177.2(2)
N(1) C(12) C(17) C(21) 3.0(4)
C(13) C(12) C(17) C(16) 1.5(4)
C(13) C(12) C(17) C(21) -178.3(2)
C(17) C(12) C(13) C(14) -1.4(4)
C(17) C(12) C(13) C(18) 179.6(2)
C(12) C(13) C(14) C(15) 0.2(3)
C(12) C(13) C(18) C(19) -135.9(2)
C(12) C(13) C(18) C(20) 100.1(3)
C(14) C(13) C(18) C(19) 45.2(4)
C(14) C(13) C(18) C(20) -78.8(3)
C(18) C(13) C(14) C(15) 179.1(3)
C(13) C(14) C(15) C(16) 0.9(5)
C(14) C(15) C(16) C(17) -0.8(5)
C(15) C(16) C(17) C(12) -0.4(4)
C(15) C(16) C(17) C(21) 179.5(3)
C(12) C(17) C(21) C(22) -114.6(3)
C(12) C(17) C(21) C(23) 119.6(2)
C(16) C(17) C(21) C(22) 65.6(3)
C(16) C(17) C(21) C(23) -60.2(3)
N(2) C(24) C(25) C(26) 176.2(2)
N(2) C(24) C(25) C(30) -4.0(3)
N(2) C(24) C(29) C(28) -174.4(2)
N(2) C(24) C(29) C(31) 6.2(3)
C(25) C(24) C(29) C(28) 4.8(3)
C(25) C(24) C(29) C(31) -174.7(2)
C(29) C(24) C(25) C(26) -2.9(3)
C(29) C(24) C(25) C(30) 176.9(2)
C(24) C(25) C(26) C(27) -0.3(3)
C(30) C(25) C(26) C(27) 180.0(2)
C(25) C(26) C(27) C(28) 1.4(4)
C(26) C(27) C(28) C(29) 0.5(4)
C(27) C(28) C(29) C(24) -3.5(3)
C(27) C(28) C(29) C(31) 175.9(2)
O(2) C(32) C(33) C(34) 173.9(2)
O(2) C(32) C(33) C(38) -5.7(3)
O(2) C(32) C(37) C(36) -174.6(2)
O(2) C(32) C(37) C(39) 5.5(4)
C(33) C(32) C(37) C(36) 2.7(4)
C(33) C(32) C(37) C(39) -177.2(2)
C(37) C(32) C(33) C(34) -3.5(4)
C(37) C(32) C(33) C(38) 176.9(2)
C(32) C(33) C(34) C(35) 1.6(4)
C(32) C(33) C(38) N(3) -6.4(4)
C(34) C(33) C(38) N(3) 174.1(2)
C(38) C(33) C(34) C(35) -178.8(2)
C(33) C(34) C(35) C(36) 0.9(4)
C(34) C(35) C(36) C(37) -1.7(5)
C(35) C(36) C(37) C(32) -0.1(3)
C(35) C(36) C(37) C(39) 179.8(3)
C(32) C(37) C(39) C(40) 178.8(2)
C(32) C(37) C(39) C(41) -61.7(3)
C(32) C(37) C(39) C(42) 60.0(3)
C(36) C(37) C(39) C(40) -1.1(4)
C(36) C(37) C(39) C(41) 118.4(2)
C(36) C(37) C(39) C(42) -119.9(2)
N(3) C(43) C(44) C(45) 177.50(16)
N(3) C(43) C(44) C(49) -1.8(2)
N(3) C(43) C(48) C(47) -178.04(15)
N(3) C(43) C(48) C(52) 0.3(2)
C(44) C(43) C(48) C(47) 0.9(2)
C(44) C(43) C(48) C(52) 179.25(16)
C(48) C(43) C(44) C(45) -1.4(2)
C(48) C(43) C(44) C(49) 179.29(16)
C(43) C(44) C(45) C(46) 0.6(2)
C(43) C(44) C(49) C(50) 101.8(2)
C(43) C(44) C(49) C(51) -133.8(2)
C(45) C(44) C(49) C(50) -77.4(2)
C(45) C(44) C(49) C(51) 47.0(3)
C(49) C(44) C(45) C(46) 179.87(19)
C(44) C(45) C(46) C(47) 0.8(3)
C(45) C(46) C(47) C(48) -1.3(3)
C(46) C(47) C(48) C(43) 0.5(2)
C(46) C(47) C(48) C(52) -177.86(18)
C(43) C(48) C(52) C(53) -103.3(2)
C(43) C(48) C(52) C(54) 131.81(19)
C(47) C(48) C(52) C(53) 75.0(2)
C(47) C(48) C(52) C(54) -49.9(2)
N(4) C(55) C(56) C(57) -179.5(2)
N(4) C(55) C(56) C(61) 0.6(3)
N(4) C(55) C(60) C(59) -179.3(2)
N(4) C(55) C(60) C(62) 0.6(3)
C(56) C(55) C(60) C(59) 0.9(3)
C(56) C(55) C(60) C(62) -179.2(2)
C(60) C(55) C(56) C(57) 0.3(3)
C(60) C(55) C(56) C(61) -179.6(2)
C(55) C(56) C(57) C(58) -0.8(3)
C(61) C(56) C(57) C(58) 179.1(2)
C(56) C(57) C(58) C(59) 0.2(3)
C(57) C(58) C(59) C(60) 1.1(3)
C(58) C(59) C(60) C(55) -1.5(3)
C(58) C(59) C(60) C(62) 178.6(2)
